data_4300600
loop_
_publ_author_name
'Cotton, F. Albert'
'Liu, Chun Y'
'Murillo, Carlos A.'
'Wang, Xiaoping'

_journal_name_full 'Inorganic Chemistry'
_journal_paper_doi 10.1021/ic0521473
_journal_year 2006
_chemical_formula_moiety 'C208 H167 F24 Mo8 N24 O24, C4 H8 O'
_chemical_formula_sum 'C212 H175 F24 Mo8 N24 O25'
_chemical_formula_weight 4682.28
_space_group_IT_number 2
_symmetry_cell_setting triclinic
_symmetry_space_group_name_Hall '-P 1'
_symmetry_space_group_name_H-M 'P -1'
_cell_angle_alpha 98.158(9)
_cell_angle_beta 105.366(7)
_cell_angle_gamma 107.629(8)
_cell_formula_units_Z 2
_cell_length_a 21.521(9)
_cell_length_b 24.215(10)
_cell_length_c 26.002(11)
_cell_measurement_temperature 213(2)
_cell_volume 12083(9)
_diffrn_ambient_temperature 213(2)
_exptl_crystal_density_diffrn 1.287
_cod_database_code 4300600

loop_
_symmetry_equiv_pos_as_xyz
'x, y, z'
'-x, -y, -z'

loop_
_atom_site_label
_atom_site_type_symbol
_atom_site_fract_x
_atom_site_fract_y
_atom_site_fract_z
_atom_site_U_iso_or_equiv
_atom_site_adp_type
_atom_site_occupancy
_atom_site_symmetry_multiplicity
_atom_site_calc_flag
_atom_site_refinement_flags
_atom_site_disorder_assembly
_atom_site_disorder_group
Mo1 Mo -0.26617(7) 0.40328(6) 0.64044(5) 0.0417(4) Uani 1 1 d . A .
Mo2 Mo -0.32271(7) 0.44811(6) 0.66973(5) 0.0406(4) Uani 1 1 d . A .
Mo3 Mo -0.13193(7) 0.78469(6) 0.41982(5) 0.0423(4) Uani 1 1 d . D .
Mo4 Mo -0.19016(7) 0.81974(6) 0.45779(5) 0.0421(4) Uani 1 1 d . D .
Mo5 Mo 0.37225(7) 0.96538(6) 0.74087(5) 0.0442(4) Uani 1 1 d . C .
Mo6 Mo 0.35040(7) 1.01929(6) 0.79757(5) 0.0419(4) Uani 1 1 d . C .
Mo7 Mo 0.22518(8) 0.60478(6) 0.97878(6) 0.0499(5) Uani 1 1 d . E .
Mo8 Mo 0.20451(7) 0.66962(6) 1.02517(5) 0.0469(5) Uani 1 1 d . E .
N1 N -0.2403(6) 0.4694(6) 0.5941(4) 0.036(3) Uani 1 1 d . . .
N2 N -0.1571(8) 0.7083(6) 0.4555(5) 0.043(4) Uani 1 1 d . . .
N3 N -0.1004(7) 0.8594(5) 0.5309(5) 0.035(3) Uani 1 1 d . . .
N4 N 0.2403(6) 0.9811(5) 0.7518(5) 0.036(3) Uani 1 1 d . . .
N5 N 0.3526(6) 0.8945(5) 0.7828(5) 0.038(3) Uani 1 1 d . . .
N6 N 0.2551(6) 0.6657(7) 0.9284(5) 0.047(4) Uani 1 1 d . . .
N7 N 0.1015(6) 0.6408(6) 0.9672(5) 0.032(3) Uani 1 1 d . . .
N8 N -0.2310(7) 0.5065(6) 0.7373(5) 0.044(4) Uani 1 1 d . . .
N11 N -0.2829(7) 0.3396(6) 0.6893(5) 0.043(4) Uani 1 1 d . . .
N12 N -0.3450(7) 0.3885(6) 0.7199(5) 0.040(4) Uani 1 1 d . . .
N13 N -0.3567(8) 0.3474(6) 0.5701(5) 0.041(4) Uani 1 1 d . . .
N14 N -0.4164(6) 0.3991(6) 0.6031(5) 0.040(4) Uani 1 1 d . . .
N21 N -0.2163(8) 0.7349(6) 0.3472(5) 0.042(4) Uani 1 1 d . . .
N22 N -0.2833(6) 0.7737(6) 0.3871(6) 0.049(4) Uani 1 1 d . . .
N23 N -0.0996(6) 0.8611(5) 0.3858(5) 0.037(3) Uani 1 1 d . . .
N24 N -0.1617(7) 0.9016(6) 0.4323(5) 0.046(4) Uani 1 1 d . . .
N31 N 0.3814(6) 1.0284(7) 0.6898(5) 0.047(4) Uani 1 1 d . . .
N32 N 0.3610(6) 1.0875(6) 0.7547(6) 0.045(4) Uani 1 1 d . . .
N33 N 0.4784(7) 0.9984(7) 0.7885(6) 0.054(4) Uani 1 1 d . . .
N34 N 0.4534(7) 1.0574(6) 0.8502(6) 0.044(4) Uani 1 1 d . . .
N41 N 0.3317(7) 0.6378(7) 1.0308(6) 0.051(4) Uani 1 1 d . . .
N42 N 0.3095(7) 0.7075(6) 1.0802(5) 0.040(4) Uani 1 1 d . . .
N43 N 0.1907(7) 0.5415(6) 1.0236(6) 0.053(4) Uani 1 1 d . . .
N44 N 0.1678(7) 0.6136(6) 1.0756(5) 0.053(4) Uani 1 1 d . . .
O1 O -0.3022(5) 0.5167(4) 0.6290(4) 0.039(3) Uani 1 1 d . . .
O2 O -0.2200(5) 0.7482(5) 0.4951(4) 0.049(3) Uani 1 1 d . . .
O3 O -0.0401(5) 0.8224(5) 0.4880(4) 0.046(3) Uani 1 1 d . . .
O4 O 0.2679(5) 0.9251(4) 0.6896(4) 0.040(3) Uani 1 1 d . . .
O5 O 0.3290(5) 0.9543(5) 0.8436(4) 0.040(3) Uani 1 1 d . . .
O6 O 0.2304(5) 0.7334(4) 0.9803(4) 0.051(3) Uani 1 1 d . . .
O7 O 0.1259(5) 0.5696(4) 0.9193(4) 0.048(3) Uani 1 1 d . . .
O8 O -0.1723(5) 0.4540(5) 0.7049(4) 0.047(3) Uani 1 1 d . . .
O11 O -0.1837(6) 0.1509(7) 0.6863(6) 0.101(5) Uani 1 1 d . A .
O12 O -0.4807(9) 0.4266(7) 0.8705(6) 0.109(5) Uani 1 1 d . A .
O13 O -0.3230(7) 0.1970(6) 0.4034(5) 0.079(4) Uani 1 1 d . A .
O14 O -0.6500(6) 0.4294(6) 0.6333(4) 0.073(4) Uani 1 1 d D A .
O22 O -0.5425(5) 0.7866(5) 0.3682(5) 0.081(4) Uani 1 1 d . D .
O31 O 0.4141(7) 0.9770(6) 0.4843(6) 0.095(4) Uani 1 1 d D C .
O34 O 0.5224(7) 1.2296(6) 1.0441(6) 0.085(4) Uani 1 1 d . C .
C1L C -0.2638(9) 0.5135(8) 0.6003(7) 0.039(5) Uani 1 1 d . A .
C2L C -0.2463(8) 0.5632(8) 0.5699(7) 0.042(4) Uani 1 1 d . . .
C3L C -0.2538(7) 0.5523(7) 0.5164(8) 0.043(4) Uani 1 1 d U A .
H3LA H -0.2700 0.5124 0.4964 0.052 Uiso 1 1 calc R . .
C4L C -0.2391(8) 0.5964(8) 0.4889(7) 0.051(5) Uani 1 1 d . . .
H4LA H -0.2466 0.5858 0.4510 0.061 Uiso 1 1 calc R A .
C5L C -0.2133(7) 0.6565(8) 0.5161(8) 0.044(5) Uani 1 1 d . A .
C6L C -0.2099(8) 0.6679(8) 0.5713(8) 0.050(5) Uani 1 1 d . . .
H6LA H -0.1961 0.7076 0.5911 0.060 Uiso 1 1 calc R A .
C7L C -0.2261(8) 0.6226(9) 0.5971(7) 0.052(5) Uani 1 1 d . A .
H7LA H -0.2234 0.6319 0.6342 0.063 Uiso 1 1 calc R . .
C8L C -0.1945(9) 0.7087(7) 0.4873(6) 0.032(4) Uani 1 1 d . A .
C9L C -0.0459(10) 0.8507(7) 0.5314(8) 0.044(5) Uani 1 1 d . D .
C10L C 0.0207(9) 0.8720(9) 0.5801(6) 0.041(4) Uani 1 1 d . . .
C11L C 0.0641(10) 0.8410(7) 0.5860(7) 0.045(5) Uani 1 1 d . D .
H11B H 0.0502 0.8037 0.5613 0.054 Uiso 1 1 calc R . .
C12L C 0.1276(9) 0.8615(8) 0.6262(8) 0.041(4) Uani 1 1 d . . .
H12B H 0.1557 0.8383 0.6282 0.049 Uiso 1 1 calc R D .
C13L C 0.1510(9) 0.9163(9) 0.6642(7) 0.040(4) Uani 1 1 d . C .
C14L C 0.1060(9) 0.9486(7) 0.6579(6) 0.040(4) Uani 1 1 d . . .
H14B H 0.1189 0.9855 0.6828 0.048 Uiso 1 1 calc R D .
C15L C 0.0433(9) 0.9272(9) 0.6160(8) 0.051(5) Uani 1 1 d . D .
H15A H 0.0155 0.9507 0.6119 0.061 Uiso 1 1 calc R . .
C16L C 0.2231(9) 0.9428(7) 0.7033(7) 0.031(4) Uani 1 1 d . C .
C17L C 0.3325(8) 0.9047(8) 0.8252(6) 0.036(4) Uani 1 1 d U C .
C18L C 0.3092(10) 0.8542(7) 0.8542(6) 0.041(4) Uani 1 1 d . . .
C19L C 0.3509(8) 0.8215(7) 0.8694(6) 0.037(4) Uani 1 1 d . C .
H19C H 0.3929 0.8301 0.8621 0.044 Uiso 1 1 calc R . .
C20L C 0.3306(8) 0.7760(7) 0.8953(5) 0.037(4) Uani 1 1 d . . .
H20C H 0.3579 0.7527 0.9043 0.045 Uiso 1 1 calc R C .
C21L C 0.2699(8) 0.7654(7) 0.9077(5) 0.027(4) Uani 1 1 d U C .
C22L C 0.2329(8) 0.8023(7) 0.8966(6) 0.043(4) Uani 1 1 d . . .
H22C H 0.1938 0.7975 0.9077 0.051 Uiso 1 1 calc R C .
C23L C 0.2523(9) 0.8456(7) 0.8698(7) 0.050(5) Uani 1 1 d . C .
H23C H 0.2258 0.8698 0.8620 0.060 Uiso 1 1 calc R . .
C24L C 0.2516(7) 0.7191(8) 0.9405(7) 0.039(5) Uani 1 1 d . C .
C25L C 0.0829(10) 0.5969(9) 0.9224(8) 0.053(5) Uani 1 1 d U E .
C26L C 0.0162(9) 0.5726(7) 0.8782(8) 0.044(5) Uani 1 1 d . . .
C27L C -0.0450(10) 0.5696(7) 0.8845(7) 0.049(5) Uani 1 1 d . E .
H27C H -0.0462 0.5835 0.9198 0.059 Uiso 1 1 calc R . .
C28L C -0.1061(8) 0.5468(6) 0.8407(7) 0.038(4) Uani 1 1 d U . .
H28C H -0.1477 0.5450 0.8469 0.045 Uiso 1 1 calc R E .
C29L C -0.1068(9) 0.5266(6) 0.7882(6) 0.034(4) Uani 1 1 d . A .
C30L C -0.0457(12) 0.5287(8) 0.7803(7) 0.065(5) Uani 1 1 d . . .
H30C H -0.0446 0.5150 0.7450 0.078 Uiso 1 1 calc R E .
C31L C 0.0153(9) 0.5516(7) 0.8257(9) 0.055(5) Uani 1 1 d . E .
H31C H 0.0570 0.5527 0.8201 0.066 Uiso 1 1 calc R . .
C32L C -0.1729(10) 0.4964(8) 0.7403(7) 0.039(5) Uani 1 1 d U A .
C11 C -0.1894(6) 0.4702(5) 0.5683(4) 0.053(5) Uiso 0.775(16) 1 d PGD A 1
C12 C -0.2072(5) 0.4316(5) 0.5174(4) 0.063(6) Uiso 0.775(16) 1 d PGD A 1
H12 H -0.2528 0.4049 0.5001 0.075 Uiso 0.775(16) 1 calc PR A 1
C13 C -0.1575(5) 0.4326(5) 0.4922(4) 0.077(6) Uiso 0.775(16) 1 d PGD A 1
C14 C -0.0901(5) 0.4721(7) 0.5179(6) 0.082(6) Uiso 0.775(16) 1 d PGD A 1
H14 H -0.0565 0.4727 0.5008 0.099 Uiso 0.775(16) 1 calc PR A 1
C15 C -0.0723(6) 0.5107(7) 0.5687(6) 0.092(9) Uiso 0.775(16) 1 d PGD A 1
H15 H -0.0267 0.5374 0.5861 0.110 Uiso 0.775(16) 1 calc PR A 1
C16 C -0.1219(7) 0.5097(5) 0.5939(5) 0.083(7) Uiso 0.775(16) 1 d PGD A 1
H16 H -0.1099 0.5358 0.6283 0.100 Uiso 0.775(16) 1 calc PR A 1
C17 C -0.1766(8) 0.3912(7) 0.4378(6) 0.129(10) Uiso 0.775(16) 1 d PD A 1
F1 F -0.2363(9) 0.3870(11) 0.4028(7) 0.162(8) Uani 0.775(16) 1 d PDU A 1
F2 F -0.1850(16) 0.3354(7) 0.4424(8) 0.210(14) Uani 0.775(16) 1 d PD A 1
F3 F -0.1307(10) 0.4050(9) 0.4120(8) 0.180(9) Uani 0.775(16) 1 d PD A 1
C11B C -0.1894(6) 0.4702(5) 0.5683(4) 0.053(5) Uiso 0.225(16) 1 d PD A 2
C12B C -0.2077(16) 0.4244(16) 0.5222(15) 0.063(6) Uiso 0.225(16) 1 d PD A 2
H12A H -0.2493 0.3918 0.5123 0.075 Uiso 0.225(16) 1 calc PR A 2
C13B C -0.1643(15) 0.4269(14) 0.4907(10) 0.077(6) Uiso 0.225(16) 1 d PD A 2
C14B C -0.0982(18) 0.470(3) 0.510(2) 0.082(6) Uiso 0.225(16) 1 d PD A 2
H14A H -0.0659 0.4675 0.4922 0.099 Uiso 0.225(16) 1 calc PR A 2
C15B C -0.081(2) 0.517(3) 0.555(2) 0.092(9) Uiso 0.225(16) 1 d PD A 2
H15B H -0.0393 0.5495 0.5645 0.110 Uiso 0.225(16) 1 calc PR A 2
C16B C -0.1240(18) 0.514(2) 0.587(2) 0.083(7) Uiso 0.225(16) 1 d PD A 2
H16B H -0.1093 0.5425 0.6201 0.100 Uiso 0.225(16) 1 calc PR A 2
C17B C -0.189(2) 0.3834(18) 0.4362(11) 0.129(10) Uiso 0.225(16) 1 d PD A 2
F1B F -0.190(5) 0.417(3) 0.400(2) 0.162(8) Uani 0.225(16) 1 d PD A 2
F2B F -0.249(3) 0.339(3) 0.419(3) 0.210(14) Uani 0.225(16) 1 d PD A 2
F3B F -0.143(3) 0.358(3) 0.432(2) 0.180(9) Uani 0.225(16) 1 d PD A 2
C21 C -0.1204(10) 0.6693(9) 0.4530(8) 0.051(5) Uani 1 1 d . . .
C26 C -0.0665(11) 0.6719(8) 0.4973(8) 0.064(6) Uani 1 1 d . . .
H26C H -0.0545 0.6999 0.5306 0.076 Uiso 1 1 calc R . .
C25 C -0.0297(10) 0.6342(11) 0.4937(9) 0.084(7) Uani 1 1 d . . .
H25C H 0.0091 0.6390 0.5235 0.100 Uiso 1 1 calc R . .
C23 C -0.1057(12) 0.5858(9) 0.4031(8) 0.082(7) Uani 1 1 d D F .
C24 C -0.0496(13) 0.5889(12) 0.4460(12) 0.112(8) Uani 1 1 d D . .
C22 C -0.1422(11) 0.6244(10) 0.4028(9) 0.080(7) Uani 1 1 d . . .
H22 H -0.1786 0.6214 0.3718 0.096 Uiso 1 1 calc R . .
C31 C -0.1119(8) 0.8807(9) 0.5811(9) 0.047(5) Uani 1 1 d . . .
C32 C -0.1098(8) 0.8507(8) 0.6223(10) 0.057(5) Uani 1 1 d . . .
H32C H -0.0999 0.8154 0.6180 0.068 Uiso 1 1 calc R . .
C33 C -0.1218(10) 0.8712(13) 0.6699(11) 0.074(7) Uani 1 1 d D G .
C34 C -0.1300(10) 0.9260(15) 0.6802(11) 0.100(8) Uani 1 1 d . . .
H34C H -0.1348 0.9414 0.7136 0.119 Uiso 1 1 calc R . .
C35 C -0.1308(10) 0.9569(10) 0.6399(11) 0.083(7) Uani 1 1 d . . .
H35C H -0.1364 0.9940 0.6456 0.099 Uiso 1 1 calc R . .
C36 C -0.1235(8) 0.9345(10) 0.5913(8) 0.054(5) Uani 1 1 d . . .
H36C H -0.1264 0.9559 0.5639 0.064 Uiso 1 1 calc R . .
C41 C 0.1947(8) 0.9861(7) 0.7806(6) 0.045(4) Uiso 1 1 d . . .
C42 C 0.2082(8) 1.0420(7) 0.8117(6) 0.058(5) Uiso 1 1 d . . .
H42 H 0.2432 1.0754 0.8099 0.069 Uiso 1 1 calc R . .
C43 C 0.1698(9) 1.0489(8) 0.8458(7) 0.064(5) Uiso 1 1 d D B .
C44 C 0.1191(10) 1.0014(9) 0.8471(8) 0.095(6) Uiso 1 1 d . . .
H44 H 0.0917 1.0072 0.8687 0.114 Uiso 1 1 calc R . .
C45 C 0.1051(9) 0.9433(8) 0.8178(7) 0.081(6) Uiso 1 1 d . . .
H45 H 0.0709 0.9102 0.8209 0.098 Uiso 1 1 calc R . .
C46 C 0.1453(8) 0.9369(8) 0.7833(6) 0.061(5) Uiso 1 1 d . . .
H46 H 0.1377 0.8990 0.7625 0.074 Uiso 1 1 calc R . .
C47 C 0.1873(9) 1.1103(12) 0.8808(8) 0.146(12) Uiso 1 1 d D . .
F10 F 0.2538(11) 1.1340(9) 0.9118(11) 0.151(12) Uani 0.73(4) 1 d PD B 1
F11 F 0.1770(18) 1.1473(12) 0.8488(11) 0.170(11) Uani 0.73(4) 1 d PD B 1
F12 F 0.1515(18) 1.1134(12) 0.9145(16) 0.213(14) Uani 0.73(4) 1 d PD B 1
F10B F 0.1286(15) 1.113(2) 0.887(3) 0.151(12) Uani 0.27(4) 1 d PD B 2
F11B F 0.212(4) 1.156(3) 0.860(4) 0.170(11) Uani 0.27(4) 1 d PD B 2
F12B F 0.230(3) 1.122(4) 0.9320(12) 0.213(14) Uani 0.27(4) 1 d PD B 2
C51 C 0.3470(6) 0.8373(4) 0.7566(6) 0.057(5) Uiso 0.60(3) 1 d PGD C 1
C52 C 0.4029(6) 0.8197(6) 0.7568(6) 0.070(6) Uiso 0.60(3) 1 d PGD C 1
H52 H 0.4481 0.8469 0.7752 0.084 Uiso 0.60(3) 1 calc PR C 1
C53 C 0.3919(10) 0.7620(7) 0.7300(7) 0.075(7) Uiso 0.60(3) 1 d PGD C 1
C54 C 0.3250(12) 0.7218(5) 0.7029(10) 0.078(7) Uiso 0.60(3) 1 d PGD C 1
H54 H 0.3176 0.6828 0.6848 0.094 Uiso 0.60(3) 1 calc PR C 1
C55 C 0.2692(9) 0.7394(7) 0.7027(11) 0.084(8) Uiso 0.60(3) 1 d PGD C 1
H55 H 0.2240 0.7123 0.6844 0.101 Uiso 0.60(3) 1 calc PR C 1
C56 C 0.2802(6) 0.7972(7) 0.7296(8) 0.069(6) Uiso 0.60(3) 1 d PGD C 1
H56 H 0.2424 0.8090 0.7294 0.083 Uiso 0.60(3) 1 calc PR C 1
C57 C 0.4496(16) 0.7438(13) 0.7302(11) 0.126(13) Uiso 0.60(3) 1 d PD C 1
F13 F 0.435(3) 0.6860(12) 0.7108(17) 0.23(2) Uani 0.60(3) 1 d PD C 1
F14 F 0.493(3) 0.757(2) 0.7809(14) 0.22(2) Uani 0.60(3) 1 d PD C 1
F15 F 0.487(4) 0.7712(18) 0.7016(19) 0.182(13) Uani 0.60(3) 1 d PD C 1
C51B C 0.3470(6) 0.8373(4) 0.7566(6) 0.057(5) Uiso 0.40(3) 1 d PD C 2
C52B C 0.4109(6) 0.8319(9) 0.7625(16) 0.070(6) Uiso 0.40(3) 1 d PD C 2
H52B H 0.4516 0.8652 0.7807 0.084 Uiso 0.40(3) 1 calc PR C 2
C53B C 0.4149(13) 0.7774(11) 0.7415(11) 0.075(7) Uiso 0.40(3) 1 d PD C 2
C54B C 0.3548(17) 0.7290(10) 0.7122(17) 0.078(7) Uiso 0.40(3) 1 d PD C 2
H54B H 0.3573 0.6934 0.6945 0.094 Uiso 0.40(3) 1 calc PR C 2
C55B C 0.2910(14) 0.7334(9) 0.709(2) 0.084(8) Uiso 0.40(3) 1 d PD C 2
H55B H 0.2505 0.6999 0.6915 0.101 Uiso 0.40(3) 1 calc PR C 2
C56B C 0.2872(7) 0.7873(9) 0.7318(18) 0.069(6) Uiso 0.40(3) 1 d PD C 2
H56B H 0.2442 0.7899 0.7304 0.083 Uiso 0.40(3) 1 calc PR C 2
C57B C 0.4814(19) 0.7711(18) 0.7501(19) 0.126(13) Uiso 0.40(3) 1 d PD C 2
F13B F 0.476(4) 0.716(2) 0.753(3) 0.23(2) Uani 0.40(3) 1 d PD C 2
F14B F 0.531(4) 0.806(3) 0.796(2) 0.22(2) Uani 0.40(3) 1 d PD C 2
F15B F 0.507(5) 0.780(3) 0.710(3) 0.182(13) Uani 0.40(3) 1 d PD C 2
C61 C 0.2614(10) 0.6445(7) 0.8769(9) 0.040(4) Uani 1 1 d . . .
C62 C 0.3192(10) 0.6306(6) 0.8752(7) 0.047(5) Uani 1 1 d . . .
H62A H 0.3532 0.6342 0.9081 0.056 Uiso 1 1 calc R . .
C63 C 0.3268(12) 0.6112(8) 0.8249(10) 0.073(6) Uani 1 1 d D H .
C64 C 0.2729(16) 0.6026(8) 0.7751(8) 0.089(8) Uani 1 1 d . . .
H64A H 0.2770 0.5889 0.7408 0.107 Uiso 1 1 calc R . .
C65 C 0.2158(12) 0.6144(9) 0.7776(10) 0.079(7) Uani 1 1 d . . .
H65A H 0.1800 0.6090 0.7452 0.095 Uiso 1 1 calc R . .
C66 C 0.2108(10) 0.6341(7) 0.8277(9) 0.060(5) Uani 1 1 d . . .
H66A H 0.1703 0.6411 0.8286 0.072 Uiso 1 1 calc R . .
C71 C 0.0645(9) 0.6783(8) 0.9688(8) 0.046(5) Uani 1 1 d . . .
C72 C 0.0559(9) 0.7126(9) 0.9301(8) 0.064(5) Uani 1 1 d . . .
H72 H 0.0775 0.7105 0.9032 0.077 Uiso 1 1 calc R . .
C73 C 0.0179(12) 0.7491(12) 0.9293(11) 0.093(8) Uani 1 1 d D I .
C74 C -0.0134(13) 0.7538(10) 0.9707(14) 0.105(8) Uani 1 1 d . . .
H74A H -0.0385 0.7793 0.9722 0.126 Uiso 1 1 calc R . .
C75 C -0.0056(12) 0.7199(14) 1.0087(10) 0.107(8) Uani 1 1 d . . .
H75A H -0.0281 0.7205 1.0351 0.128 Uiso 1 1 calc R . .
C76 C 0.0340(12) 0.6856(9) 1.0085(9) 0.074(6) Uani 1 1 d . . .
H76A H 0.0410 0.6657 1.0368 0.089 Uiso 1 1 calc R . .
C81 C -0.2355(11) 0.5597(8) 0.7648(7) 0.050(5) Uani 1 1 d . . .
C82 C -0.2903(10) 0.5591(10) 0.7837(7) 0.060(6) Uani 1 1 d . . .
H82A H -0.3223 0.5221 0.7823 0.072 Uiso 1 1 calc R . .
C83 C -0.2992(13) 0.6087(13) 0.8038(8) 0.085(7) Uani 1 1 d D J .
C84 C -0.2553(17) 0.6621(10) 0.8056(9) 0.105(9) Uani 1 1 d . . .
H84A H -0.2624 0.6970 0.8192 0.126 Uiso 1 1 calc R . .
C85 C -0.1984(12) 0.6665(11) 0.7875(10) 0.103(8) Uani 1 1 d . . .
H85A H -0.1670 0.7042 0.7900 0.123 Uiso 1 1 calc R . .
C86 C -0.1887(9) 0.6169(11) 0.7666(7) 0.068(6) Uani 1 1 d . . .
H86A H -0.1516 0.6197 0.7533 0.081 Uiso 1 1 calc R . .
C110 C -0.3169(10) 0.3476(8) 0.7208(7) 0.052(5) Uani 1 1 d . A .
H11C H -0.3222 0.3233 0.7457 0.063 Uiso 1 1 calc R . .
C111 C -0.2573(9) 0.2927(10) 0.6907(7) 0.054(5) Uani 1 1 d . A .
C112 C -0.2940(9) 0.2374(10) 0.6985(7) 0.061(5) Uani 1 1 d . . .
H11D H -0.3365 0.2318 0.7044 0.074 Uiso 1 1 calc R A .
C113 C -0.2691(12) 0.1913(9) 0.6977(8) 0.076(6) Uani 1 1 d . A .
H11E H -0.2951 0.1554 0.7038 0.092 Uiso 1 1 calc R . .
C114 C -0.2096(12) 0.1950(9) 0.6888(7) 0.061(5) Uani 1 1 d . . .
C115 C -0.1735(10) 0.2496(11) 0.6796(7) 0.076(6) Uani 1 1 d . A .
H11F H -0.1326 0.2536 0.6713 0.091 Uiso 1 1 calc R . .
C116 C -0.1957(9) 0.2989(8) 0.6824(6) 0.057(5) Uani 1 1 d U . .
H11G H -0.1684 0.3355 0.6785 0.069 Uiso 1 1 calc R A .
C117 C -0.2195(11) 0.0956(9) 0.6966(9) 0.118(9) Uani 1 1 d . . .
H11H H -0.1943 0.0688 0.6940 0.178 Uiso 1 1 calc R A .
H11I H -0.2653 0.0777 0.6696 0.178 Uiso 1 1 calc R . .
H11J H -0.2232 0.1029 0.7331 0.178 Uiso 1 1 calc R . .
C121 C -0.3799(10) 0.3940(6) 0.7584(9) 0.047(5) Uani 1 1 d . A .
C122 C -0.3516(9) 0.4057(7) 0.8160(9) 0.061(5) Uani 1 1 d . . .
H12E H -0.3069 0.4057 0.8313 0.073 Uiso 1 1 calc R A .
C123 C -0.3871(12) 0.4172(7) 0.8507(8) 0.073(6) Uani 1 1 d . A .
H12F H -0.3661 0.4279 0.8891 0.087 Uiso 1 1 calc R . .
C124 C -0.4557(12) 0.4125(8) 0.8270(10) 0.071(6) Uani 1 1 d U . .
C125 C -0.4811(11) 0.4043(8) 0.7741(8) 0.080(6) Uani 1 1 d . A .
H12G H -0.5247 0.4070 0.7597 0.096 Uiso 1 1 calc R . .
C126 C -0.4480(12) 0.3919(7) 0.7381(7) 0.062(6) Uani 1 1 d . . .
H12H H -0.4708 0.3821 0.7000 0.075 Uiso 1 1 calc R A .
C127 C -0.5457(13) 0.4304(11) 0.8504(9) 0.144(10) Uani 1 1 d . . .
H12I H -0.5626 0.4383 0.8807 0.216 Uiso 1 1 calc R A .
H12J H -0.5773 0.3930 0.8248 0.216 Uiso 1 1 calc R . .
H12K H -0.5425 0.4626 0.8317 0.216 Uiso 1 1 calc R . .
C130 C -0.4117(10) 0.3573(8) 0.5668(8) 0.053(5) Uani 1 1 d . A .
H13B H -0.4516 0.3339 0.5370 0.064 Uiso 1 1 calc R . .
C131 C -0.3493(9) 0.3080(8) 0.5280(9) 0.040(5) Uani 1 1 d . A .
C132 C -0.3888(8) 0.2950(8) 0.4719(9) 0.055(5) Uani 1 1 d . . .
H13C H -0.4227 0.3118 0.4608 0.066 Uiso 1 1 calc R A .
C133 C -0.3767(11) 0.2560(9) 0.4323(7) 0.073(6) Uani 1 1 d . A .
H13D H -0.4027 0.2473 0.3950 0.087 Uiso 1 1 calc R . .
C134 C -0.3287(11) 0.2317(10) 0.4480(11) 0.071(7) Uani 1 1 d . . .
C135 C -0.2901(9) 0.2427(8) 0.5014(10) 0.063(6) Uani 1 1 d . A .
H13E H -0.2564 0.2255 0.5118 0.075 Uiso 1 1 calc R . .
C136 C -0.3021(9) 0.2807(9) 0.5406(7) 0.059(5) Uani 1 1 d . . .
H13F H -0.2762 0.2877 0.5777 0.070 Uiso 1 1 calc R A .
C137 C -0.2630(10) 0.1832(8) 0.4131(7) 0.083(6) Uani 1 1 d . . .
H13G H -0.2652 0.1572 0.3801 0.124 Uiso 1 1 calc R A .
H13H H -0.2591 0.1630 0.4429 0.124 Uiso 1 1 calc R . .
H13I H -0.2232 0.2196 0.4231 0.124 Uiso 1 1 calc R . .
C141 C -0.4776(9) 0.4056(7) 0.6033(6) 0.030(4) Uiso 1 1 d . A .
C142 C -0.4722(8) 0.4621(7) 0.6276(6) 0.052(5) Uani 1 1 d . . .
H14D H -0.4300 0.4941 0.6375 0.063 Uiso 1 1 calc R A .
C143 C -0.5297(9) 0.4722(7) 0.6378(6) 0.048(5) Uani 1 1 d . A .
H143 H -0.5255 0.5105 0.6552 0.057 Uiso 1 1 calc R . .
C144 C -0.5931(9) 0.4245(10) 0.6215(7) 0.062(5) Uiso 1 1 d D . .
C145 C -0.5973(9) 0.3705(8) 0.5962(6) 0.052(5) Uani 1 1 d . A .
H14G H -0.6400 0.3387 0.5843 0.063 Uiso 1 1 calc R . .
C146 C -0.5416(8) 0.3601(7) 0.5871(6) 0.046(4) Uani 1 1 d . . .
H14H H -0.5467 0.3216 0.5695 0.056 Uiso 1 1 calc R A .
C147 C -0.6458(10) 0.4853(8) 0.6620(9) 0.133(9) Uani 1 1 d D . .
H14I H -0.6898 0.4819 0.6670 0.200 Uiso 1 1 calc R A .
H14J H -0.6345 0.5148 0.6411 0.200 Uiso 1 1 calc R . .
H14K H -0.6102 0.4975 0.6977 0.200 Uiso 1 1 calc R . .
C210 C -0.2765(10) 0.7384(7) 0.3460(7) 0.049(5) Uani 1 1 d . D .
H21C H -0.3156 0.7155 0.3156 0.058 Uiso 1 1 calc R . .
C211 C -0.2157(9) 0.6938(8) 0.3034(7) 0.060(6) Uani 0.106(17) 1 d PGD D 1
C212 C -0.240(4) 0.6342(12) 0.305(3) 0.051(6) Uani 0.106(17) 1 d PGD D 1
H212 H -0.2649 0.6226 0.3288 0.061 Uiso 0.106(17) 1 calc PR D 1
C213 C -0.228(4) 0.5916(8) 0.271(4) 0.072(7) Uani 0.106(17) 1 d PGD D 1
H213 H -0.2444 0.5513 0.2723 0.087 Uiso 0.106(17) 1 calc PR D 1
C214 C -0.191(4) 0.6087(12) 0.236(2) 0.092(8) Uani 0.106(17) 1 d PGD D 1
C215 C -0.167(6) 0.6683(19) 0.234(4) 0.089(8) Uani 0.106(17) 1 d PGD D 1
H215 H -0.1418 0.6799 0.2105 0.107 Uiso 0.106(17) 1 calc PR D 1
C216 C -0.179(5) 0.7109(14) 0.268(3) 0.058(6) Uani 0.106(17) 1 d PGD D 1
H216 H -0.1624 0.7512 0.2670 0.070 Uiso 0.106(17) 1 calc PR D 1
O21A O -0.163(5) 0.5703(14) 0.208(4) 0.128(7) Uani 0.106(17) 1 d PGD D 1
C217 C -0.164(7) 0.5185(17) 0.212(5) 0.148(13) Uani 0.106(17) 1 d PGD D 1
H21A H -0.1401 0.5053 0.1882 0.222 Uiso 0.106(17) 1 calc PR D 1
H21B H -0.2112 0.4912 0.1998 0.222 Uiso 0.106(17) 1 calc PR D 1
H21D H -0.1408 0.5191 0.2494 0.222 Uiso 0.106(17) 1 calc PR D 1
C11C C -0.2157(9) 0.6938(8) 0.3034(7) 0.060(6) Uani 0.894(17) 1 d PD D 2
C12C C -0.2656(9) 0.6378(8) 0.2796(8) 0.051(6) Uani 0.894(17) 1 d PD D 2
H12C H -0.3034 0.6247 0.2922 0.061 Uiso 0.894(17) 1 calc PR D 2
C13C C -0.2592(9) 0.6013(8) 0.2370(8) 0.072(7) Uani 0.894(17) 1 d PD D 2
H13A H -0.2927 0.5630 0.2204 0.087 Uiso 0.894(17) 1 calc PR D 2
C14C C -0.2034(10) 0.6211(8) 0.2185(8) 0.092(8) Uani 0.894(17) 1 d PD D 2
C15C C -0.1518(9) 0.6766(9) 0.2427(9) 0.089(8) Uani 0.894(17) 1 d PD D 2
H15C H -0.1131 0.6892 0.2311 0.107 Uiso 0.894(17) 1 calc PR D 2
C16C C -0.1601(9) 0.7125(7) 0.2847(7) 0.058(6) Uani 0.894(17) 1 d PD D 2
H16C H -0.1268 0.7510 0.3011 0.070 Uiso 0.894(17) 1 calc PR D 2
O21C O -0.1939(9) 0.5848(8) 0.1737(7) 0.128(7) Uani 0.894(17) 1 d PD D 2
C17C C -0.2332(14) 0.5250(8) 0.1571(10) 0.148(13) Uani 0.894(17) 1 d PD D 2
H17A H -0.2289 0.5079 0.1227 0.222 Uiso 0.894(17) 1 calc PR D 2
H17B H -0.2812 0.5199 0.1519 0.222 Uiso 0.894(17) 1 calc PR D 2
H17C H -0.2174 0.5051 0.1849 0.222 Uiso 0.894(17) 1 calc PR D 2
C221 C -0.3493(4) 0.7783(4) 0.3810(4) 0.040(4) Uani 1 1 d GU D .
C222 C -0.4000(6) 0.7652(4) 0.3305(4) 0.057(5) Uani 1 1 d GU . .
H222 H -0.3911 0.7540 0.2978 0.069 Uiso 1 1 calc R D .
C223 C -0.4640(5) 0.7686(4) 0.3282(4) 0.060(5) Uani 1 1 d GU D .
H223 H -0.4983 0.7598 0.2940 0.072 Uiso 1 1 calc R . .
C224 C -0.4772(5) 0.7852(5) 0.3764(5) 0.063(5) Uani 1 1 d GU . .
C225 C -0.4265(6) 0.7982(5) 0.4270(4) 0.064(5) Uani 1 1 d GU D .
H225 H -0.4355 0.8094 0.4596 0.076 Uiso 1 1 calc R . .
C226 C -0.3626(5) 0.7948(4) 0.4293(3) 0.056(5) Uani 1 1 d GU . .
H226 H -0.3283 0.8036 0.4635 0.068 Uiso 1 1 calc R D .
C227 C -0.5590(9) 0.7965(7) 0.4174(7) 0.074(6) Uani 1 1 d . . .
H22K H -0.6052 0.7977 0.4086 0.111 Uiso 1 1 calc R D .
H22L H -0.5263 0.8342 0.4418 0.111 Uiso 1 1 calc R . .
H22M H -0.5568 0.7644 0.4354 0.111 Uiso 1 1 calc R . .
C230 C -0.1217(8) 0.9042(7) 0.4015(6) 0.039(4) Uani 1 1 d . D .
H23D H -0.1076 0.9395 0.3897 0.047 Uiso 1 1 calc R . .
C231 C -0.0632(5) 0.8692(5) 0.3481(4) 0.046(4) Uani 0.856(16) 1 d PGDU D 1
C232 C -0.0043(6) 0.8545(7) 0.3566(5) 0.053(7) Uani 0.856(16) 1 d PGDU D 1
H232 H 0.0088 0.8367 0.3856 0.063 Uiso 0.856(16) 1 calc PR D 1
C233 C 0.0354(5) 0.8660(7) 0.3223(6) 0.075(7) Uani 0.856(16) 1 d PGDU D 1
H233 H 0.0753 0.8560 0.3281 0.089 Uiso 0.856(16) 1 calc PR D 1
C234 C 0.0161(6) 0.8922(6) 0.2795(5) 0.074(7) Uani 0.856(16) 1 d PGDU D 1
C235 C -0.0428(8) 0.9069(6) 0.2709(5) 0.064(7) Uani 0.856(16) 1 d PGDU D 1
H235 H -0.0559 0.9246 0.2420 0.077 Uiso 0.856(16) 1 calc PR D 1
C236 C -0.0825(6) 0.8954(6) 0.3052(5) 0.049(7) Uani 0.856(16) 1 d PGDU D 1
H236 H -0.1224 0.9053 0.2995 0.058 Uiso 0.856(16) 1 calc PR D 1
O23A O 0.0578(8) 0.9025(8) 0.2469(6) 0.118(8) Uani 0.856(16) 1 d PDU D 1
C237 C 0.0355(14) 0.9271(12) 0.2014(9) 0.143(12) Uani 0.856(16) 1 d PDU D 1
H23A H 0.0691 0.9337 0.1822 0.214 Uiso 0.856(16) 1 calc PR D 1
H23B H 0.0313 0.9648 0.2149 0.214 Uiso 0.856(16) 1 calc PR D 1
H23E H -0.0088 0.8996 0.1765 0.214 Uiso 0.856(16) 1 calc PR D 1
C21B C -0.0632(5) 0.8692(5) 0.3481(4) 0.046(4) Uani 0.144(16) 1 d PD D 2
C22B C 0.005(3) 0.872(8) 0.361(3) 0.053(7) Uani 0.144(16) 1 d PD D 2
H22B H 0.0275 0.8676 0.3959 0.063 Uiso 0.144(16) 1 calc PR D 2
C23B C 0.039(2) 0.880(7) 0.323(3) 0.075(7) Uani 0.144(16) 1 d PD D 2
H23F H 0.0866 0.8892 0.3333 0.089 Uiso 0.144(16) 1 calc PR D 2
C24B C 0.001(4) 0.875(5) 0.269(2) 0.074(7) Uani 0.144(16) 1 d PD D 2
C25B C -0.061(5) 0.885(6) 0.259(3) 0.064(7) Uani 0.144(16) 1 d PD D 2
H25B H -0.0805 0.8948 0.2262 0.077 Uiso 0.144(16) 1 calc PR D 2
C26B C -0.095(4) 0.878(7) 0.298(3) 0.049(7) Uani 0.144(16) 1 d PD D 2
H26B H -0.1394 0.8802 0.2898 0.058 Uiso 0.144(16) 1 calc PR D 2
O23B O 0.020(5) 0.848(5) 0.228(3) 0.118(8) Uani 0.144(16) 1 d PD D 2
C27B C -0.020(6) 0.840(6) 0.172(3) 0.143(12) Uani 0.144(16) 1 d PD D 2
H27A H 0.0061 0.8328 0.1484 0.214 Uiso 0.144(16) 1 calc PR D 2
H27B H -0.0300 0.8760 0.1680 0.214 Uiso 0.144(16) 1 calc PR D 2
H27D H -0.0629 0.8065 0.1622 0.214 Uiso 0.144(16) 1 calc PR D 2
C241 C -0.1667(7) 0.9548(5) 0.4558(6) 0.048(4) Uani 0.36(5) 1 d PGDU D 1
C242 C -0.2317(12) 0.9527(13) 0.457(3) 0.068(6) Uani 0.36(5) 1 d PGDU D 1
H242 H -0.2691 0.9162 0.4433 0.082 Uiso 0.36(5) 1 calc PR D 1
C243 C -0.2413(18) 1.0046(18) 0.477(3) 0.056(11) Uani 0.36(5) 1 d PGDU D 1
H243 H -0.2852 1.0032 0.4778 0.067 Uiso 0.36(5) 1 calc PR D 1
C244 C -0.186(2) 1.0585(12) 0.4970(15) 0.061(6) Uani 0.36(5) 1 d PGDU D 1
C245 C -0.121(2) 1.0606(8) 0.496(3) 0.060(9) Uani 0.36(5) 1 d PGDU D 1
H245 H -0.0834 1.0970 0.5096 0.072 Uiso 0.36(5) 1 calc PR D 1
C246 C -0.1113(12) 1.0087(10) 0.476(3) 0.055(5) Uani 0.36(5) 1 d PGDU D 1
H246 H -0.0674 1.0101 0.4750 0.065 Uiso 0.36(5) 1 calc PR D 1
O24A O -0.184(4) 1.1148(16) 0.519(2) 0.104(9) Uani 0.36(5) 1 d PD D 1
C247 C -0.209(7) 1.110(3) 0.564(3) 0.106(14) Uani 0.36(5) 1 d PD D 1
H24A H -0.2102 1.1478 0.5802 0.158 Uiso 0.36(5) 1 calc PR D 1
H24B H -0.1789 1.0975 0.5914 0.158 Uiso 0.36(5) 1 calc PR D 1
H24C H -0.2553 1.0798 0.5513 0.158 Uiso 0.36(5) 1 calc PR D 1
C41D C -0.1667(7) 0.9548(5) 0.4558(6) 0.048(4) Uani 0.64(5) 1 d PD D 2
C42D C -0.2277(9) 0.9570(11) 0.4626(19) 0.068(6) Uani 0.64(5) 1 d PD D 2
H42D H -0.2690 0.9241 0.4456 0.082 Uiso 0.64(5) 1 calc PR D 2
C43D C -0.2274(14) 1.0082(11) 0.495(2) 0.056(11) Uani 0.64(5) 1 d PD D 2
H43D H -0.2665 1.0076 0.5047 0.067 Uiso 0.64(5) 1 calc PR D 2
C44D C -0.1697(16) 1.0603(9) 0.5121(13) 0.061(6) Uani 0.64(5) 1 d PD D 2
C45D C -0.1077(14) 1.0581(8) 0.5073(18) 0.060(9) Uani 0.64(5) 1 d PD D 2
H45D H -0.0669 1.0916 0.5232 0.072 Uiso 0.64(5) 1 calc PR D 2
C46D C -0.1070(10) 1.0055(9) 0.4786(19) 0.055(5) Uani 0.64(5) 1 d PD D 2
H46D H -0.0654 1.0040 0.4744 0.065 Uiso 0.64(5) 1 calc PR D 2
O24D O -0.160(2) 1.1162(10) 0.5426(15) 0.104(9) Uani 0.64(5) 1 d PD D 2
C47D C -0.226(2) 1.116(2) 0.5416(19) 0.106(14) Uani 0.64(5) 1 d PD D 2
H47A H -0.2211 1.1553 0.5614 0.158 Uiso 0.64(5) 1 calc PR D 2
H47B H -0.2459 1.0861 0.5591 0.158 Uiso 0.64(5) 1 calc PR D 2
H47C H -0.2548 1.1080 0.5039 0.158 Uiso 0.64(5) 1 calc PR D 2
C310 C 0.3694(7) 1.0752(7) 0.7083(8) 0.041(5) Uani 1 1 d . C .
H31D H 0.3666 1.1022 0.6859 0.050 Uiso 1 1 calc R . .
C311 C 0.3889(8) 1.0149(9) 0.6367(7) 0.050(5) Uiso 1 1 d . C .
C312 C 0.3923(8) 0.9424(8) 0.5627(8) 0.061(5) Uani 1 1 d . C .
H312 H 0.3871 0.9030 0.5476 0.073 Uiso 1 1 calc R . .
C313 C 0.3847(7) 0.9593(7) 0.6154(7) 0.050(5) Uani 1 1 d . . .
H31G H 0.3765 0.9304 0.6358 0.060 Uiso 1 1 calc R C .
C314 C 0.4074(9) 0.9867(11) 0.5359(7) 0.064(6) Uani 1 1 d D . .
C315 C 0.4145(8) 1.0441(10) 0.5561(8) 0.067(6) Uani 1 1 d . C .
H31H H 0.4243 1.0735 0.5364 0.080 Uiso 1 1 calc R . .
C316 C 0.4068(8) 1.0569(7) 0.6067(8) 0.061(5) Uani 1 1 d . . .
H31I H 0.4140 1.0968 0.6221 0.073 Uiso 1 1 calc R C .
C317 C 0.4091(11) 0.9192(8) 0.4613(8) 0.111(8) Uani 1 1 d D . .
H31J H 0.4142 0.9176 0.4252 0.166 Uiso 1 1 calc R C .
H31K H 0.3644 0.8909 0.4579 0.166 Uiso 1 1 calc R . .
H31L H 0.4452 0.9092 0.4847 0.166 Uiso 1 1 calc R . .
C321 C 0.3476(7) 1.1388(6) 0.7711(5) 0.057(5) Uani 0.46(6) 1 d PGDU C 1
C322 C 0.2957(17) 1.1518(14) 0.7359(9) 0.083(8) Uani 0.46(6) 1 d PGDU C 1
H322 H 0.2717 1.1274 0.7002 0.099 Uiso 0.46(6) 1 calc PR C 1
C323 C 0.279(2) 1.2010(17) 0.7535(14) 0.061(7) Uani 0.46(6) 1 d PGDU C 1
H323 H 0.2444 1.2098 0.7298 0.073 Uiso 0.46(6) 1 calc PR C 1
C324 C 0.315(3) 1.2371(15) 0.8063(15) 0.094(7) Uani 0.46(6) 1 d PGDU C 1
C325 C 0.367(3) 1.2242(17) 0.8415(12) 0.116(11) Uani 0.46(6) 1 d PGDU C 1
H325 H 0.3909 1.2486 0.8772 0.139 Uiso 0.46(6) 1 calc PR C 1
C326 C 0.383(2) 1.1750(15) 0.8238(9) 0.087(11) Uani 0.46(6) 1 d PGDU C 1
H326 H 0.4182 1.1662 0.8476 0.105 Uiso 0.46(6) 1 calc PR C 1
O32A O 0.294(4) 1.285(2) 0.819(2) 0.136(11) Uani 0.46(6) 1 d PDU C 1
C327 C 0.298(4) 1.300(2) 0.875(3) 0.104(19) Uani 0.46(6) 1 d PDU C 1
H32A H 0.2674 1.3216 0.8790 0.156 Uiso 0.46(6) 1 calc PR C 1
H32B H 0.3451 1.3252 0.8976 0.156 Uiso 0.46(6) 1 calc PR C 1
H32D H 0.2847 1.2639 0.8881 0.156 Uiso 0.46(6) 1 calc PR C 1
C31B C 0.3476(7) 1.1388(6) 0.7711(5) 0.057(5) Uani 0.54(6) 1 d PD C 2
C32B C 0.2873(14) 1.1474(15) 0.7438(14) 0.083(8) Uani 0.54(6) 1 d PD C 2
H32E H 0.2570 1.1206 0.7104 0.099 Uiso 0.54(6) 1 calc PR C 2
C33B C 0.2716(17) 1.1953(16) 0.7656(16) 0.061(7) Uani 0.54(6) 1 d PD C 2
H33B H 0.2299 1.1997 0.7477 0.073 Uiso 0.54(6) 1 calc PR C 2
C34B C 0.317(2) 1.2367(16) 0.8136(15) 0.094(7) Uani 0.54(6) 1 d PD C 2
C35B C 0.378(3) 1.2289(18) 0.8405(15) 0.116(11) Uani 0.54(6) 1 d PD C 2
H35B H 0.4066 1.2543 0.8750 0.139 Uiso 0.54(6) 1 calc PR C 2
C36B C 0.3954(18) 1.1835(15) 0.8164(15) 0.087(11) Uani 0.54(6) 1 d PD C 2
H36B H 0.4401 1.1830 0.8308 0.105 Uiso 0.54(6) 1 calc PR C 2
O32B O 0.291(3) 1.2781(18) 0.835(2) 0.136(11) Uani 0.54(6) 1 d PD C 2
C37B C 0.338(3) 1.319(2) 0.885(2) 0.104(19) Uani 0.54(6) 1 d PD C 2
H37A H 0.3276 1.3551 0.8899 0.156 Uiso 0.54(6) 1 calc PR C 2
H37B H 0.3849 1.3281 0.8849 0.156 Uiso 0.54(6) 1 calc PR C 2
H37C H 0.3331 1.3006 0.9158 0.156 Uiso 0.54(6) 1 calc PR C 2
C330 C 0.4992(10) 1.0387(10) 0.8367(9) 0.065(6) Uani 1 1 d . C .
H33C H 0.5453 1.0528 0.8600 0.078 Uiso 1 1 calc R . .
C331 C 0.522(2) 0.966(2) 0.781(2) 0.071(7) Uani 0.56(2) 1 d PGU C 1
C332 C 0.520(2) 0.9447(15) 0.7275(18) 0.057(7) Uani 0.56(2) 1 d PGU C 1
H33D H 0.4828 0.9413 0.6973 0.069 Uiso 0.56(2) 1 calc PR C 1
C333 C 0.574(3) 0.928(2) 0.719(3) 0.133(11) Uani 0.56(2) 1 d PGU C 1
H33E H 0.5727 0.9136 0.6831 0.160 Uiso 0.56(2) 1 calc PR C 1
C334 C 0.630(3) 0.933(3) 0.764(4) 0.14(2) Uani 0.56(2) 1 d PGU C 1
C335 C 0.632(2) 0.954(3) 0.817(3) 0.15(3) Uani 0.56(2) 1 d PGU C 1
H33F H 0.6693 0.9578 0.8469 0.177 Uiso 0.56(2) 1 calc PR C 1
C336 C 0.578(3) 0.971(3) 0.8253(19) 0.151(14) Uani 0.56(2) 1 d PGU C 1
H33G H 0.5794 0.9855 0.8612 0.181 Uiso 0.56(2) 1 calc PR C 1
O33A O 0.6877(19) 0.9155(17) 0.7660(13) 0.147(9) Uiso 0.56(2) 1 d PU C 1
C337 C 0.678(3) 0.892(2) 0.7090(18) 0.156(15) Uiso 0.56(2) 1 d PU C 1
H37F H 0.7142 0.8773 0.7065 0.234 Uiso 0.56(2) 1 calc PR C 1
H37D H 0.6787 0.9235 0.6896 0.234 Uiso 0.56(2) 1 calc PR C 1
H37E H 0.6334 0.8597 0.6927 0.234 Uiso 0.56(2) 1 calc PR C 1
C31P C 0.536(3) 0.979(2) 0.787(3) 0.071(7) Uani 0.44(2) 1 d PG C 2
C32P C 0.538(3) 0.961(2) 0.734(2) 0.057(7) Uani 0.44(2) 1 d PG C 2
H32L H 0.5135 0.9732 0.7048 0.069 Uiso 0.44(2) 1 calc PR C 2
C33P C 0.576(4) 0.926(3) 0.725(4) 0.133(11) Uani 0.44(2) 1 d PG C 2
H33H H 0.5775 0.9142 0.6892 0.160 Uiso 0.44(2) 1 calc PR C 2
C34P C 0.613(4) 0.909(4) 0.768(5) 0.14(2) Uani 0.44(2) 1 d PGD C 2
C35P C 0.611(4) 0.927(4) 0.821(4) 0.15(3) Uani 0.44(2) 1 d PG C 2
H35D H 0.6356 0.9147 0.8502 0.177 Uiso 0.44(2) 1 calc PR C 2
C36P C 0.573(4) 0.962(4) 0.830(3) 0.151(14) Uani 0.44(2) 1 d PG C 2
H36D H 0.5717 0.9737 0.8658 0.181 Uiso 0.44(2) 1 calc PR C 2
O33B O 0.653(2) 0.875(2) 0.7669(16) 0.147(9) Uiso 0.44(2) 1 d PD C 2
C37P C 0.652(3) 0.843(3) 0.7160(18) 0.156(15) Uiso 0.44(2) 1 d PD C 2
H38C H 0.6801 0.8186 0.7228 0.234 Uiso 0.44(2) 1 calc PR C 2
H38D H 0.6691 0.8709 0.6955 0.234 Uiso 0.44(2) 1 calc PR C 2
H38E H 0.6045 0.8173 0.6950 0.234 Uiso 0.44(2) 1 calc PR C 2
C341 C 0.4736(11) 1.1023(8) 0.8998(8) 0.046(5) Uani 1 1 d . C .
C342 C 0.4272(10) 1.1008(10) 0.9278(9) 0.071(6) Uani 1 1 d . . .
H34D H 0.3840 1.0698 0.9130 0.085 Uiso 1 1 calc R C .
C343 C 0.4389(10) 1.1403(9) 0.9746(9) 0.071(6) Uani 1 1 d . C .
H34E H 0.4047 1.1368 0.9914 0.086 Uiso 1 1 calc R . .
C344 C 0.5037(14) 1.1868(10) 0.9975(9) 0.068(6) Uani 1 1 d . . .
C345 C 0.5514(10) 1.1897(8) 0.9699(10) 0.062(5) Uani 1 1 d . C .
H34F H 0.5943 1.2212 0.9840 0.074 Uiso 1 1 calc R . .
C346 C 0.5374(10) 1.1480(10) 0.9226(8) 0.058(5) Uani 1 1 d . . .
H34G H 0.5714 1.1504 0.9056 0.070 Uiso 1 1 calc R C .
C347 C 0.4736(12) 1.2245(10) 1.0725(9) 0.137(9) Uani 1 1 d . . .
H34H H 0.4923 1.2572 1.1051 0.205 Uiso 1 1 calc R C .
H34I H 0.4638 1.1868 1.0832 0.205 Uiso 1 1 calc R . .
H34J H 0.4314 1.2260 1.0486 0.205 Uiso 1 1 calc R . .
C410 C 0.3519(10) 0.6835(8) 1.0712(7) 0.044(5) Uani 1 1 d . . .
H41A H 0.3981 0.6992 1.0943 0.053 Uiso 1 1 calc R . .
C411 C 0.3781(10) 0.6160(9) 1.0143(7) 0.061(5) Uani 1 1 d U . .
C412 C 0.4453(9) 0.6511(9) 1.0170(6) 0.069(5) Uani 1 1 d U . .
H41B H 0.4611 0.6924 1.0324 0.083 Uiso 1 1 calc R . .
C413 C 0.4888(11) 0.6283(10) 0.9986(8) 0.084(6) Uani 1 1 d U . .
H41C H 0.5329 0.6540 1.0016 0.101 Uiso 1 1 calc R . .
C414 C 0.4695(13) 0.5714(11) 0.9769(9) 0.088(7) Uani 1 1 d U . .
C415 C 0.4073(11) 0.5317(9) 0.9748(8) 0.084(6) Uani 1 1 d U . .
H41D H 0.3949 0.4903 0.9617 0.101 Uiso 1 1 calc R . .
C416 C 0.3630(10) 0.5561(9) 0.9932(6) 0.072(5) Uani 1 1 d U . .
H41E H 0.3197 0.5295 0.9909 0.087 Uiso 1 1 calc R . .
O41 O 0.5077(9) 0.5435(7) 0.9568(6) 0.133(6) Uani 1 1 d U . .
C417 C 0.5755(14) 0.5842(11) 0.9580(10) 0.158(10) Uiso 1 1 d U . .
H41F H 0.5997 0.5610 0.9439 0.237 Uiso 1 1 calc R . .
H41G H 0.6026 0.6063 0.9956 0.237 Uiso 1 1 calc R . .
H41H H 0.5686 0.6119 0.9355 0.237 Uiso 1 1 calc R . .
C421 C 0.3321(9) 0.7575(8) 1.1256(7) 0.042(4) Uani 1 1 d U . .
C422 C 0.3036(7) 0.8015(8) 1.1208(7) 0.047(5) Uani 1 1 d . . .
H42B H 0.2705 0.7983 1.0875 0.056 Uiso 1 1 calc R . .
C423 C 0.3230(10) 0.8499(9) 1.1640(9) 0.068(6) Uani 1 1 d . . .
H42C H 0.3029 0.8791 1.1593 0.082 Uiso 1 1 calc R . .
C424 C 0.3720(10) 0.8572(8) 1.2149(8) 0.060(6) Uani 1 1 d D . .
C425 C 0.4028(9) 0.8141(10) 1.2198(7) 0.062(6) Uani 1 1 d . . .
H42P H 0.4371 0.8186 1.2528 0.075 Uiso 1 1 calc R . .
C426 C 0.3838(9) 0.7653(9) 1.1770(7) 0.062(5) Uani 1 1 d . . .
H42E H 0.4049 0.7367 1.1813 0.074 Uiso 1 1 calc R . .
O42 O 0.3839(7) 0.9047(6) 1.2564(6) 0.089(4) Uani 1 1 d D . .
C427 C 0.4399(9) 0.9157(8) 1.3049(7) 0.103(7) Uani 1 1 d D . .
H42F H 0.4449 0.9510 1.3309 0.154 Uiso 1 1 calc R . .
H42G H 0.4820 0.9220 1.2958 0.154 Uiso 1 1 calc R . .
H42H H 0.4310 0.8817 1.3212 0.154 Uiso 1 1 calc R . .
C430 C 0.1678(8) 0.5615(10) 1.0624(8) 0.056(5) Uani 1 1 d . E .
H43A H 0.1500 0.5342 1.0819 0.067 Uiso 1 1 calc R . .
C431 C 0.1879(9) 0.4805(6) 1.0103(8) 0.077(7) Uani 0.56(2) 1 d PGD E 1
C432 C 0.2138(18) 0.4535(11) 1.0503(7) 0.070(6) Uani 0.56(2) 1 d PGD E 1
H432 H 0.2373 0.4758 1.0868 0.084 Uiso 0.56(2) 1 calc PR E 1
C433 C 0.205(2) 0.3934(11) 1.0363(10) 0.098(8) Uani 0.56(2) 1 d PGD E 1
H433 H 0.2226 0.3751 1.0634 0.118 Uiso 0.56(2) 1 calc PR E 1
C434 C 0.1703(12) 0.3604(7) 0.9823(11) 0.083(9) Uani 0.56(2) 1 d PGD E 1
C435 C 0.1444(15) 0.3875(10) 0.9423(8) 0.072(9) Uani 0.56(2) 1 d PGDU E 1
H435 H 0.1209 0.3651 0.9058 0.087 Uiso 0.56(2) 1 calc PR E 1
C436 C 0.1532(15) 0.4475(10) 0.9563(7) 0.085(7) Uani 0.56(2) 1 d PGD E 1
H436 H 0.1356 0.4659 0.9292 0.102 Uiso 0.56(2) 1 calc PR E 1
O43A O 0.1610(16) 0.3004(8) 0.9676(13) 0.090(10) Uani 0.56(2) 1 d PD E 1
C437 C 0.149(3) 0.2735(16) 0.9118(13) 0.173(18) Uani 0.56(2) 1 d PD E 1
H43B H 0.1453 0.2321 0.9082 0.259 Uiso 0.56(2) 1 calc PR E 1
H43C H 0.1873 0.2947 0.9004 0.259 Uiso 0.56(2) 1 calc PR E 1
H43E H 0.1067 0.2755 0.8887 0.259 Uiso 0.56(2) 1 calc PR E 1
C41B C 0.1879(9) 0.4805(6) 1.0103(8) 0.077(7) Uani 0.44(2) 1 d PD E 2
C42B C 0.213(3) 0.4539(15) 1.0512(8) 0.070(6) Uani 0.44(2) 1 d PD E 2
H42I H 0.2290 0.4750 1.0882 0.084 Uiso 0.44(2) 1 calc PR E 2
C43B C 0.215(3) 0.3969(16) 1.0384(12) 0.098(8) Uani 0.44(2) 1 d PD E 2
H43F H 0.2298 0.3790 1.0667 0.118 Uiso 0.44(2) 1 calc PR E 2
C44B C 0.1941(15) 0.3661(10) 0.9838(14) 0.083(9) Uani 0.44(2) 1 d PD E 2
C45B C 0.172(2) 0.3936(13) 0.9430(10) 0.072(9) Uani 0.44(2) 1 d PD E 2
H45B H 0.1619 0.3752 0.9060 0.087 Uiso 0.44(2) 1 calc PR E 2
C46B C 0.163(3) 0.4479(15) 0.9561(8) 0.085(7) Uani 0.44(2) 1 d PD E 2
H46B H 0.1406 0.4626 0.9282 0.102 Uiso 0.44(2) 1 calc PR E 2
O43B O 0.196(2) 0.3091(11) 0.9692(15) 0.090(10) Uani 0.44(2) 1 d PD E 2
C47B C 0.209(3) 0.2776(18) 1.0104(17) 0.173(18) Uani 0.44(2) 1 d PD E 2
H47D H 0.2089 0.2389 0.9936 0.259 Uiso 0.44(2) 1 calc PR E 2
H47E H 0.1745 0.2720 1.0283 0.259 Uiso 0.44(2) 1 calc PR E 2
H47F H 0.2545 0.3002 1.0374 0.259 Uiso 0.44(2) 1 calc PR E 2
C441 C 0.1324(6) 0.6286(6) 1.1111(4) 0.062(5) Uiso 0.792(9) 1 d PGD E 1
C442 C 0.0686(7) 0.5899(5) 1.1091(5) 0.072(5) Uiso 0.792(9) 1 d PGD E 1
H442 H 0.0523 0.5497 1.0898 0.086 Uiso 0.792(9) 1 calc PR E 1
C443 C 0.0290(5) 0.6107(6) 1.1356(5) 0.074(8) Uiso 0.792(9) 1 d PGD E 1
H443 H -0.0142 0.5846 1.1343 0.088 Uiso 0.792(9) 1 calc PR E 1
C444 C 0.0531(6) 0.6702(7) 1.1642(4) 0.087(8) Uiso 0.792(9) 1 d PGD E 1
C445 C 0.1168(7) 0.7088(5) 1.1662(5) 0.081(8) Uiso 0.792(9) 1 d PGD E 1
H445 H 0.1332 0.7490 1.1855 0.097 Uiso 0.792(9) 1 calc PR E 1
C446 C 0.1565(5) 0.6880(5) 1.1396(5) 0.054(6) Uiso 0.792(9) 1 d PGD E 1
H446 H 0.1996 0.7141 1.1410 0.065 Uiso 0.792(9) 1 calc PR E 1
O44A O 0.0101(8) 0.6880(7) 1.1899(6) 0.106(6) Uiso 0.792(9) 1 d PD E 1
C447 C 0.0241(13) 0.7510(8) 1.2036(9) 0.110(9) Uiso 0.792(9) 1 d PD E 1
H44B H -0.0148 0.7581 1.2115 0.166 Uiso 0.792(9) 1 calc PR E 1
H44C H 0.0315 0.7675 1.1729 0.166 Uiso 0.792(9) 1 calc PR E 1
H44D H 0.0651 0.7700 1.2357 0.166 Uiso 0.792(9) 1 calc PR E 1
C41C C 0.1324(6) 0.6286(6) 1.1111(4) 0.062(5) Uiso 0.208(9) 1 d PD E 2
C42C C 0.069(2) 0.587(2) 1.105(2) 0.072(5) Uiso 0.208(9) 1 d PD E 2
H42Q H 0.0458 0.5541 1.0741 0.086 Uiso 0.208(9) 1 calc PR E 2
C43C C 0.040(2) 0.594(2) 1.146(2) 0.074(8) Uiso 0.208(9) 1 d PD E 2
H43G H 0.0001 0.5635 1.1460 0.088 Uiso 0.208(9) 1 calc PR E 2
C44C C 0.0693(18) 0.6459(17) 1.1878(13) 0.087(8) Uiso 0.208(9) 1 d PD E 2
C45C C 0.134(2) 0.687(2) 1.1932(19) 0.081(8) Uiso 0.208(9) 1 d PD E 2
H45C H 0.1518 0.7243 1.2184 0.097 Uiso 0.208(9) 1 calc PR E 2
C46C C 0.1701(15) 0.671(2) 1.1603(14) 0.054(6) Uiso 0.208(9) 1 d PD E 2
H46C H 0.2184 0.6886 1.1710 0.065 Uiso 0.208(9) 1 calc PR E 2
O44C O 0.032(3) 0.655(2) 1.2230(19) 0.106(6) Uiso 0.208(9) 1 d PD E 2
C47C C -0.032(3) 0.607(3) 1.213(3) 0.110(9) Uiso 0.208(9) 1 d PD E 2
H47G H -0.0498 0.6135 1.2429 0.166 Uiso 0.208(9) 1 calc PR E 2
H47H H -0.0237 0.5693 1.2110 0.166 Uiso 0.208(9) 1 calc PR E 2
H47I H -0.0647 0.6051 1.1787 0.166 Uiso 0.208(9) 1 calc PR E 2
C27 C -0.1298(8) 0.5375(8) 0.3530(8) 0.112(11) Uani 1 1 d D . .
F4 F -0.1414(14) 0.5546(7) 0.3061(6) 0.160(9) Uani 0.87(2) 1 d PD F 1
F5 F -0.0892(9) 0.5058(8) 0.3507(7) 0.139(7) Uani 0.87(2) 1 d PD F 1
F6 F -0.1908(8) 0.4960(7) 0.3476(7) 0.141(7) Uani 0.87(2) 1 d PD F 1
F4B F -0.133(7) 0.4846(16) 0.363(2) 0.160(9) Uani 0.13(2) 1 d PD F 2
F5B F -0.087(4) 0.548(3) 0.323(3) 0.139(7) Uani 0.13(2) 1 d PD F 2
F6B F -0.192(3) 0.528(5) 0.318(3) 0.141(7) Uani 0.13(2) 1 d PD F 2
C37 C -0.1188(15) 0.8375(14) 0.7114(12) 0.137(12) Uani 1 1 d D . .
F7 F -0.111(3) 0.785(2) 0.7002(14) 0.146(10) Uani 0.495(13) 1 d PD G 1
F8 F -0.1813(17) 0.818(2) 0.7229(17) 0.174(13) Uani 0.495(13) 1 d PD G 1
F9 F -0.076(2) 0.8630(15) 0.7617(13) 0.125(9) Uani 0.495(13) 1 d PD G 1
F7B F -0.0581(15) 0.8287(19) 0.7346(16) 0.146(10) Uani 0.505(13) 1 d PD G 2
F8B F -0.132(3) 0.857(2) 0.7569(19) 0.174(13) Uani 0.505(13) 1 d PD G 2
F9B F -0.163(2) 0.7805(17) 0.6935(11) 0.125(9) Uani 0.505(13) 1 d PD G 2
C67 C 0.3873(10) 0.5975(7) 0.8240(6) 0.105(8) Uani 1 1 d D . .
F16 F 0.3861(8) 0.5445(7) 0.8326(10) 0.145(9) Uani 0.765(16) 1 d PD H 1
F17 F 0.3991(12) 0.5935(11) 0.7756(7) 0.172(11) Uani 0.765(16) 1 d PD H 1
F18 F 0.4477(8) 0.6331(9) 0.8600(8) 0.124(8) Uani 0.765(16) 1 d PD H 1
F16B F 0.428(2) 0.588(3) 0.8675(18) 0.145(9) Uani 0.235(16) 1 d PD H 2
F17B F 0.381(4) 0.554(2) 0.7833(19) 0.172(11) Uani 0.235(16) 1 d PD H 2
F18B F 0.429(2) 0.6453(17) 0.815(3) 0.124(8) Uani 0.235(16) 1 d PD H 2
C77 C 0.0111(9) 0.7846(9) 0.8902(9) 0.163(14) Uani 1 1 d D . .
F19 F 0.0686(11) 0.8225(14) 0.8867(12) 0.172(12) Uani 0.64(2) 1 d PD I 1
F20 F -0.0186(12) 0.7484(8) 0.8398(8) 0.145(10) Uani 0.64(2) 1 d PD I 1
F21 F -0.0290(16) 0.8170(14) 0.8910(12) 0.208(18) Uani 0.64(2) 1 d PD I 1
F19B F 0.029(2) 0.8399(12) 0.9206(15) 0.172(12) Uani 0.36(2) 1 d PD I 2
F20B F 0.054(2) 0.7914(19) 0.8610(19) 0.145(10) Uani 0.36(2) 1 d PD I 2
F21B F -0.0494(16) 0.777(2) 0.8541(18) 0.208(18) Uani 0.36(2) 1 d PD I 2
C87 C -0.3622(11) 0.6022(8) 0.8179(7) 0.134(12) Uani 1 1 d D . .
F22 F -0.3711(12) 0.5632(10) 0.8500(10) 0.140(9) Uani 0.700(17) 1 d PD J 1
F23 F -0.4221(11) 0.5804(14) 0.7766(7) 0.170(13) Uani 0.700(17) 1 d PD J 1
F24 F -0.3634(13) 0.6517(8) 0.8465(12) 0.180(12) Uani 0.700(17) 1 d PD J 1
F22B F -0.343(2) 0.623(2) 0.8719(9) 0.140(9) Uani 0.300(17) 1 d PD J 2
F23B F -0.415(2) 0.5514(16) 0.805(2) 0.170(13) Uani 0.300(17) 1 d PD J 2
F24B F -0.388(3) 0.640(2) 0.797(2) 0.180(12) Uani 0.300(17) 1 d PD J 2
O1S O 0.002(3) 0.715(3) 0.660(3) 0.188(10) Uiso 0.324(4) 1 d PD K 1
C1S C 0.052(4) 0.688(4) 0.651(2) 0.188(10) Uiso 0.324(4) 1 d PD K 1
H1S1 H 0.0928 0.7187 0.6497 0.225 Uiso 0.324(4) 1 calc PR K 1
H1S2 H 0.0312 0.6585 0.6149 0.225 Uiso 0.324(4) 1 calc PR K 1
C2S C 0.073(4) 0.657(3) 0.696(3) 0.188(10) Uiso 0.324(4) 1 d PD K 1
H2S1 H 0.1225 0.6653 0.7078 0.225 Uiso 0.324(4) 1 calc PR K 1
H2S2 H 0.0487 0.6132 0.6831 0.225 Uiso 0.324(4) 1 calc PR K 1
C3S C 0.051(4) 0.682(4) 0.743(2) 0.188(10) Uiso 0.324(4) 1 d PD K 1
H3S1 H 0.0300 0.6507 0.7591 0.225 Uiso 0.324(4) 1 calc PR K 1
H3S2 H 0.0910 0.7129 0.7712 0.225 Uiso 0.324(4) 1 calc PR K 1
C4S C -0.001(5) 0.709(5) 0.716(3) 0.188(10) Uiso 0.324(4) 1 d PD K 1
H4S1 H -0.0476 0.6836 0.7128 0.225 Uiso 0.324(4) 1 calc PR K 1
H4S2 H 0.0091 0.7486 0.7386 0.225 Uiso 0.324(4) 1 calc PR K 1
O1SB O -0.019(3) 0.652(3) 0.700(3) 0.188(10) Uiso 0.323(13) 1 d PD L 2
C1SB C 0.032(3) 0.690(3) 0.753(2) 0.188(10) Uiso 0.323(13) 1 d PD L 2
H1S3 H 0.0553 0.6668 0.7725 0.225 Uiso 0.323(13) 1 calc PR L 2
H1S4 H 0.0083 0.7058 0.7756 0.225 Uiso 0.323(13) 1 calc PR L 2
C2SB C 0.085(4) 0.742(3) 0.743(3) 0.188(10) Uiso 0.323(13) 1 d PD L 2
H2S3 H 0.1314 0.7498 0.7673 0.225 Uiso 0.323(13) 1 calc PR L 2
H2S4 H 0.0741 0.7787 0.7488 0.225 Uiso 0.323(13) 1 calc PR L 2
C3SB C 0.079(4) 0.722(4) 0.683(3) 0.188(10) Uiso 0.323(13) 1 d PD L 2
H3S3 H 0.0750 0.7535 0.6633 0.225 Uiso 0.323(13) 1 calc PR L 2
H3S4 H 0.1204 0.7138 0.6804 0.225 Uiso 0.323(13) 1 calc PR L 2
C4SB C 0.015(4) 0.666(4) 0.658(2) 0.188(10) Uiso 0.323(13) 1 d PD L 2
H4S3 H -0.0170 0.6719 0.6267 0.225 Uiso 0.323(13) 1 calc PR L 2
H4S4 H 0.0280 0.6325 0.6451 0.225 Uiso 0.323(13) 1 calc PR L 2
O1SC O 0.011(3) 0.749(3) 0.694(2) 0.188(10) Uiso 0.353(13) 1 d PD M 3
C1SC C 0.086(3) 0.764(2) 0.715(3) 0.188(10) Uiso 0.353(13) 1 d PD M 3
H1S5 H 0.1069 0.7987 0.7463 0.225 Uiso 0.353(13) 1 calc PR M 3
H1S6 H 0.1063 0.7737 0.6863 0.225 Uiso 0.353(13) 1 calc PR M 3
C2SC C 0.102(3) 0.711(4) 0.733(3) 0.188(10) Uiso 0.353(13) 1 d PD M 3
H2S5 H 0.1157 0.7173 0.7729 0.225 Uiso 0.353(13) 1 calc PR M 3
H2S6 H 0.1400 0.7051 0.7210 0.225 Uiso 0.353(13) 1 calc PR M 3
C3SC C 0.035(4) 0.657(2) 0.705(4) 0.188(10) Uiso 0.353(13) 1 d PD M 3
H3S5 H 0.0383 0.6331 0.6724 0.225 Uiso 0.353(13) 1 calc PR M 3
H3S6 H 0.0259 0.6320 0.7301 0.225 Uiso 0.353(13) 1 calc PR M 3
C4SC C -0.020(3) 0.684(3) 0.688(4) 0.188(10) Uiso 0.353(13) 1 d PD M 3
H4S5 H -0.0495 0.6646 0.6498 0.225 Uiso 0.353(13) 1 calc PR M 3
H4S6 H -0.0497 0.6771 0.7113 0.225 Uiso 0.353(13) 1 calc PR M 3

loop_
_atom_site_aniso_label
_atom_site_aniso_U_11
_atom_site_aniso_U_22
_atom_site_aniso_U_33
_atom_site_aniso_U_23
_atom_site_aniso_U_13
_atom_site_aniso_U_12
Mo1 0.0344(10) 0.0356(9) 0.0473(10) 0.0121(8) 0.0097(8) 0.0042(8)
Mo2 0.0353(10) 0.0339(9) 0.0459(10) 0.0107(8) 0.0099(8) 0.0057(8)
Mo3 0.0378(10) 0.0348(10) 0.0433(10) 0.0104(7) 0.0030(8) 0.0061(8)
Mo4 0.0308(10) 0.0344(10) 0.0500(10) 0.0137(8) 0.0040(8) 0.0027(8)
Mo5 0.0367(11) 0.0511(10) 0.0435(10) 0.0222(8) 0.0112(8) 0.0106(8)
Mo6 0.0311(10) 0.0379(10) 0.0437(10) 0.0140(8) 0.0035(8) 0.0000(8)
Mo7 0.0464(11) 0.0441(10) 0.0453(10) 0.0190(8) 0.0055(9) 0.0015(8)
Mo8 0.0400(11) 0.0478(10) 0.0419(10) 0.0182(8) 0.0072(8) 0.0025(8)
N1 0.033(9) 0.041(9) 0.034(8) -0.005(7) 0.024(7) 0.010(7)
N2 0.064(11) 0.045(10) 0.039(9) 0.007(8) 0.027(9) 0.039(9)
N3 0.028(11) 0.033(9) 0.031(10) -0.003(7) 0.007(8) 0.004(7)
N4 0.047(10) 0.019(8) 0.043(9) 0.005(7) 0.018(8) 0.013(7)
N5 0.049(9) 0.014(8) 0.043(9) -0.007(6) 0.009(7) 0.011(7)
N6 0.073(11) 0.040(11) 0.020(10) 0.001(8) 0.009(8) 0.017(8)
N7 0.042(9) 0.009(8) 0.042(9) -0.002(7) 0.021(8) 0.001(8)
N8 0.038(11) 0.044(11) 0.051(9) 0.030(8) 0.014(8) 0.010(8)
N11 0.029(9) 0.048(11) 0.054(10) -0.009(8) 0.011(8) 0.030(8)
N12 0.026(9) 0.054(11) 0.039(9) -0.001(7) 0.024(8) 0.008(8)
N13 0.045(12) 0.035(9) 0.035(10) 0.014(8) 0.006(9) 0.007(9)
N14 0.038(10) 0.048(10) 0.047(9) 0.021(8) 0.023(8) 0.022(8)
N21 0.032(11) 0.042(10) 0.036(10) 0.014(8) -0.002(9) -0.001(8)
N22 0.023(10) 0.049(10) 0.063(11) 0.014(8) -0.006(8) 0.016(8)
N23 0.040(9) 0.023(9) 0.036(9) 0.001(7) 0.009(7) 0.000(7)
N24 0.044(10) 0.045(10) 0.049(10) 0.001(8) 0.017(8) 0.017(8)
N31 0.046(10) 0.069(11) 0.012(8) -0.004(7) 0.014(7) 0.003(8)
N32 0.043(10) 0.051(11) 0.030(9) -0.017(8) 0.003(8) 0.021(8)
N33 0.061(12) 0.080(12) 0.042(10) 0.034(9) 0.019(9) 0.045(10)
N34 0.039(11) 0.051(11) 0.049(11) 0.018(9) 0.025(9) 0.012(9)
N41 0.074(12) 0.049(11) 0.049(11) 0.028(9) 0.025(10) 0.036(10)
N42 0.049(10) 0.036(10) 0.040(10) 0.016(8) 0.031(9) 0.006(9)
N43 0.073(12) 0.018(9) 0.069(11) 0.012(8) 0.008(9) 0.030(8)
N44 0.069(11) 0.016(9) 0.049(9) -0.007(7) -0.016(8) 0.021(8)
O1 0.026(7) 0.039(7) 0.051(7) 0.003(6) 0.015(6) 0.010(6)
O2 0.037(8) 0.061(9) 0.055(8) 0.015(6) 0.017(6) 0.025(7)
O3 0.044(8) 0.050(8) 0.047(8) 0.007(6) 0.017(7) 0.022(6)
O4 0.047(8) 0.031(7) 0.042(7) 0.003(5) 0.015(6) 0.014(6)
O5 0.042(7) 0.052(8) 0.028(6) 0.010(6) 0.012(5) 0.018(6)
O6 0.054(8) 0.039(7) 0.049(7) 0.001(6) 0.027(7) -0.004(6)
O7 0.050(8) 0.044(7) 0.049(7) 0.023(6) 0.009(6) 0.016(6)
O8 0.051(8) 0.048(8) 0.040(7) 0.017(6) 0.014(6) 0.011(6)
O11 0.074(11) 0.062(11) 0.185(14) 0.042(10) 0.044(10) 0.041(10)
O12 0.121(14) 0.144(14) 0.091(11) 0.020(9) 0.057(11) 0.071(12)
O13 0.086(12) 0.089(10) 0.081(10) 0.004(8) 0.056(9) 0.040(9)
O14 0.056(9) 0.091(10) 0.079(9) 0.012(7) 0.031(7) 0.030(8)
O22 0.034(8) 0.107(10) 0.108(11) 0.036(9) 0.023(8) 0.027(7)
O31 0.131(13) 0.083(12) 0.076(11) 0.007(9) 0.052(9) 0.036(9)
O34 0.070(11) 0.073(10) 0.080(11) -0.016(9) 0.008(9) 0.014(9)
C1L 0.036(12) 0.032(13) 0.042(12) -0.001(11) -0.001(10) 0.021(11)
C2L 0.035(12) 0.031(14) 0.037(13) 0.003(11) -0.004(9) -0.005(10)
C3L 0.047(9) 0.024(8) 0.053(9) 0.008(8) 0.009(7) 0.014(7)
C4L 0.039(12) 0.038(13) 0.054(12) 0.009(12) 0.002(10) -0.003(10)
C5L 0.019(11) 0.045(15) 0.042(14) -0.002(12) -0.011(9) -0.001(10)
C6L 0.050(13) 0.047(14) 0.049(14) -0.007(12) 0.021(11) 0.018(10)
C7L 0.034(12) 0.052(15) 0.055(13) 0.038(14) 0.006(10) -0.011(10)
C8L 0.032(12) 0.030(13) 0.021(11) 0.000(10) -0.012(9) 0.012(10)
C9L 0.015(13) 0.046(13) 0.061(17) -0.003(11) 0.006(14) 0.009(11)
C10L 0.047(15) 0.036(13) 0.025(12) -0.002(11) 0.012(12) -0.001(13)
C11L 0.032(13) 0.021(11) 0.063(14) -0.019(9) 0.000(12) 0.010(11)
C12L 0.027(14) 0.046(14) 0.051(12) 0.016(11) 0.020(11) 0.007(10)
C13L 0.022(14) 0.055(15) 0.040(12) 0.015(12) 0.009(11) 0.007(13)
C14L 0.031(13) 0.046(12) 0.042(12) 0.006(10) 0.012(11) 0.013(12)
C15L 0.020(14) 0.062(16) 0.051(13) 0.006(12) 0.001(11) 0.000(11)
C16L 0.041(15) 0.014(11) 0.045(13) 0.006(10) 0.024(13) 0.011(10)
C17L 0.045(9) 0.039(9) 0.019(8) -0.006(8) 0.011(7) 0.013(7)
C18L 0.041(13) 0.035(12) 0.046(11) 0.013(9) 0.023(11) 0.003(11)
C19L 0.026(11) 0.035(11) 0.048(11) 0.025(9) 0.005(9) 0.008(10)
C20L 0.032(12) 0.038(11) 0.015(9) -0.007(8) -0.007(8) -0.004(9)
C21L 0.027(5) 0.026(5) 0.026(5) 0.009(4) 0.010(4) 0.005(4)
C22L 0.046(12) 0.041(12) 0.048(11) 0.024(10) 0.019(10) 0.015(10)
C23L 0.027(13) 0.044(13) 0.068(13) 0.029(11) -0.005(11) 0.009(10)
C24L 0.027(11) 0.027(13) 0.047(13) -0.006(11) 0.011(9) -0.004(9)
C25L 0.051(10) 0.062(10) 0.042(9) 0.017(8) 0.007(8) 0.020(8)
C26L 0.017(14) 0.066(13) 0.044(14) 0.015(11) 0.001(12) 0.016(10)
C27L 0.030(14) 0.052(12) 0.049(13) 0.011(9) 0.005(12) -0.002(10)
C28L 0.030(9) 0.037(8) 0.035(8) 0.012(7) 0.016(8) -0.009(7)
C29L 0.029(13) 0.040(11) 0.034(13) 0.016(9) 0.016(11) 0.007(9)
C30L 0.061(16) 0.089(15) 0.039(13) 0.007(11) 0.011(14) 0.028(13)
C31L 0.029(14) 0.056(12) 0.059(14) -0.001(11) 0.007(13) -0.001(10)
C32L 0.033(9) 0.035(9) 0.046(9) 0.023(7) 0.015(8) 0.001(7)
F1 0.168(12) 0.170(12) 0.144(10) 0.004(8) 0.070(9) 0.052(10)
F2 0.36(4) 0.089(12) 0.20(2) 0.001(13) 0.22(3) 0.007(19)
F3 0.23(2) 0.17(2) 0.220(19) 0.059(15) 0.205(19) 0.060(17)
F1B 0.168(12) 0.170(12) 0.144(10) 0.004(8) 0.070(9) 0.052(10)
F2B 0.36(4) 0.089(12) 0.20(2) 0.001(13) 0.22(3) 0.007(19)
F3B 0.23(2) 0.17(2) 0.220(19) 0.059(15) 0.205(19) 0.060(17)
C21 0.036(13) 0.062(15) 0.049(14) 0.010(13) 0.005(12) 0.018(12)
C26 0.066(17) 0.058(14) 0.092(18) 0.042(12) 0.043(16) 0.032(13)
C25 0.081(17) 0.085(17) 0.059(17) 0.028(14) -0.023(13) 0.030(15)
C23 0.10(2) 0.044(16) 0.054(17) -0.030(12) 0.012(16) -0.004(15)
C24 0.09(2) 0.14(2) 0.082(19) 0.019(19) 0.002(17) 0.046(18)
C22 0.13(2) 0.053(15) 0.087(19) 0.014(15) 0.039(15) 0.073(16)
C31 0.034(12) 0.034(15) 0.054(17) 0.014(14) -0.001(10) 0.001(10)
C32 0.037(12) 0.073(15) 0.053(14) 0.003(15) 0.031(11) 0.002(10)
C33 0.061(15) 0.10(2) 0.055(19) 0.037(16) 0.024(13) 0.008(14)
C34 0.082(18) 0.14(3) 0.09(2) 0.01(2) 0.048(15) 0.054(17)
C35 0.069(16) 0.099(19) 0.036(15) -0.015(17) -0.024(12) 0.018(14)
C36 0.037(13) 0.058(17) 0.028(15) -0.011(11) -0.021(10) -0.001(10)
F10 0.112(17) 0.119(16) 0.156(19) -0.078(14) 0.003(13) 0.038(13)
F11 0.19(3) 0.110(14) 0.172(19) -0.043(14) 0.05(2) 0.054(18)
F12 0.22(3) 0.21(2) 0.20(3) -0.042(19) 0.17(3) 0.02(2)
F10B 0.112(17) 0.119(16) 0.156(19) -0.078(14) 0.003(13) 0.038(13)
F11B 0.19(3) 0.110(14) 0.172(19) -0.043(14) 0.05(2) 0.054(18)
F12B 0.22(3) 0.21(2) 0.20(3) -0.042(19) 0.17(3) 0.02(2)
F13 0.40(6) 0.12(3) 0.29(5) 0.05(3) 0.24(5) 0.16(4)
F14 0.28(5) 0.36(7) 0.10(2) -0.01(3) 0.02(2) 0.28(5)
F15 0.18(4) 0.29(2) 0.156(18) 0.073(17) 0.09(2) 0.15(2)
F13B 0.40(6) 0.12(3) 0.29(5) 0.05(3) 0.24(5) 0.16(4)
F14B 0.28(5) 0.36(7) 0.10(2) -0.01(3) 0.02(2) 0.28(5)
F15B 0.18(4) 0.29(2) 0.156(18) 0.073(17) 0.09(2) 0.15(2)
C61 0.041(13) 0.020(11) 0.051(17) 0.009(10) 0.002(13) 0.012(10)
C62 0.068(16) 0.009(10) 0.056(15) 0.003(9) 0.016(12) 0.009(10)
C63 0.11(2) 0.045(13) 0.067(18) -0.011(12) 0.060(19) 0.017(13)
C64 0.14(2) 0.069(15) 0.023(15) 0.003(11) 0.005(18) 0.014(16)
C65 0.079(19) 0.090(17) 0.06(2) 0.008(13) 0.016(14) 0.035(14)
C66 0.074(17) 0.074(14) 0.039(13) 0.021(11) 0.029(15) 0.025(12)
C71 0.058(14) 0.026(13) 0.043(13) -0.003(11) 0.014(12) 0.009(11)
C72 0.052(15) 0.044(13) 0.085(16) 0.034(13) 0.010(11) 0.004(11)
C73 0.090(19) 0.10(2) 0.10(2) 0.074(18) 0.022(16) 0.038(16)
C74 0.13(2) 0.062(17) 0.11(2) 0.014(16) 0.03(2) 0.034(16)
C75 0.08(2) 0.12(2) 0.11(2) 0.023(19) 0.042(16) 0.025(18)
C76 0.068(17) 0.054(15) 0.083(19) 0.008(12) 0.006(15) 0.020(13)
C81 0.060(15) 0.020(14) 0.063(13) 0.004(10) 0.015(12) 0.014(13)
C82 0.056(16) 0.10(2) 0.043(12) 0.028(12) 0.019(11) 0.041(14)
C83 0.12(2) 0.053(19) 0.101(17) 0.006(14) 0.035(16) 0.07(2)
C84 0.17(3) 0.015(15) 0.119(19) -0.011(13) 0.050(19) 0.024(18)
C85 0.08(2) 0.09(2) 0.14(2) 0.004(17) 0.040(17) 0.050(16)
C86 0.049(14) 0.062(16) 0.109(16) 0.028(13) 0.053(12) 0.018(14)
C110 0.067(14) 0.058(15) 0.060(14) 0.017(11) 0.032(12) 0.051(12)
C111 0.032(13) 0.063(16) 0.074(13) 0.005(11) 0.025(11) 0.028(14)
C112 0.032(13) 0.062(15) 0.092(15) 0.026(12) 0.024(11) 0.015(14)
C113 0.062(17) 0.053(16) 0.123(18) 0.019(12) 0.039(14) 0.026(13)
C114 0.085(19) 0.034(16) 0.083(14) 0.019(11) 0.035(13) 0.041(14)
C115 0.081(17) 0.092(18) 0.080(14) 0.027(13) 0.021(12) 0.068(17)
C116 0.052(9) 0.051(9) 0.068(9) 0.013(7) 0.002(7) 0.032(8)
C117 0.14(2) 0.055(16) 0.22(3) 0.060(16) 0.10(2) 0.073(16)
C121 0.020(14) 0.023(11) 0.077(19) 0.006(10) -0.005(14) 0.000(9)
C122 0.059(15) 0.064(13) 0.050(15) 0.024(11) -0.002(14) 0.020(11)
C123 0.10(2) 0.061(14) 0.060(14) 0.007(11) 0.044(16) 0.023(13)
C124 0.070(10) 0.083(10) 0.076(11) 0.016(8) 0.045(9) 0.031(8)
C125 0.113(19) 0.100(16) 0.021(13) 0.018(11) 0.015(14) 0.036(14)
C126 0.09(2) 0.062(13) 0.018(11) 0.011(10) 0.025(14) -0.001(12)
C127 0.13(3) 0.20(3) 0.11(2) -0.008(18) 0.08(2) 0.05(2)
C130 0.032(14) 0.065(15) 0.073(16) 0.016(12) 0.017(12) 0.030(12)
C131 0.017(12) 0.047(13) 0.061(18) 0.020(12) 0.018(13) 0.008(11)
C132 0.039(13) 0.069(14) 0.066(15) 0.028(12) 0.011(13) 0.030(11)
C133 0.085(18) 0.075(15) 0.053(14) -0.011(13) 0.042(14) 0.015(14)
C134 0.058(16) 0.095(18) 0.11(3) 0.037(17) 0.062(18) 0.060(15)
C135 0.052(15) 0.083(15) 0.038(13) 0.004(12) 0.007(13) 0.014(12)
C136 0.041(14) 0.084(15) 0.033(12) -0.017(12) 0.013(11) 0.011(12)
C137 0.085(18) 0.077(15) 0.074(15) -0.014(11) 0.051(14) 0.006(13)
C142 0.030(12) 0.051(14) 0.069(13) -0.005(10) 0.018(10) 0.011(10)
C143 0.058(14) 0.026(11) 0.041(11) -0.012(8) 0.002(10) 0.013(11)
C145 0.034(12) 0.085(16) 0.048(11) 0.010(10) 0.017(10) 0.034(11)
C146 0.047(13) 0.026(10) 0.063(12) 0.012(9) 0.029(11) -0.003(10)
C147 0.11(2) 0.13(2) 0.22(3) 0.04(2) 0.10(2) 0.084(18)
C210 0.027(14) 0.039(13) 0.044(13) -0.005(10) -0.017(11) -0.005(11)
C211 0.054(16) 0.10(2) 0.035(14) 0.027(15) 0.020(13) 0.032(16)
C212 0.040(15) 0.044(13) 0.030(14) -0.001(11) -0.013(12) -0.011(13)
C213 0.067(19) 0.076(17) 0.032(16) -0.022(14) 0.000(13) -0.002(14)
C214 0.12(3) 0.09(2) 0.060(18) 0.003(16) 0.027(19) 0.04(2)
C215 0.038(16) 0.080(18) 0.097(18) -0.028(14) 0.028(14) -0.034(13)
C216 0.082(19) 0.048(13) 0.021(13) -0.011(11) -0.005(13) 0.018(13)
O21A 0.116(16) 0.126(16) 0.081(14) -0.021(12) 0.020(12) -0.011(12)
C217 0.18(3) 0.067(19) 0.12(2) -0.034(17) 0.05(2) -0.04(2)
C11C 0.054(16) 0.10(2) 0.035(14) 0.027(15) 0.020(13) 0.032(16)
C12C 0.040(15) 0.044(13) 0.030(14) -0.001(11) -0.013(12) -0.011(13)
C13C 0.067(19) 0.076(17) 0.032(16) -0.022(14) 0.000(13) -0.002(14)
C14C 0.12(3) 0.09(2) 0.060(18) 0.003(16) 0.027(19) 0.04(2)
C15C 0.038(16) 0.080(18) 0.097(18) -0.028(14) 0.028(14) -0.034(13)
C16C 0.082(19) 0.048(13) 0.021(13) -0.011(11) -0.005(13) 0.018(13)
O21C 0.116(16) 0.126(16) 0.081(14) -0.021(12) 0.020(12) -0.011(12)
C17C 0.18(3) 0.067(19) 0.12(2) -0.034(17) 0.05(2) -0.04(2)
C221 0.013(10) 0.028(10) 0.058(10) 0.012(9) -0.005(7) -0.007(8)
C222 0.048(11) 0.064(12) 0.051(9) 0.018(10) -0.007(8) 0.027(11)
C223 0.038(10) 0.064(12) 0.059(9) 0.018(10) -0.013(9) 0.014(10)
C224 0.058(7) 0.060(7) 0.069(7) 0.025(6) 0.012(5) 0.022(6)
C225 0.052(11) 0.069(13) 0.066(9) 0.017(10) 0.011(8) 0.022(11)
C226 0.043(10) 0.049(12) 0.062(10) 0.005(10) 0.007(9) 0.008(10)
C227 0.088(16) 0.048(13) 0.096(15) 0.028(11) 0.062(14) 0.006(11)
C230 0.044(13) 0.027(12) 0.040(12) 0.006(9) 0.004(10) 0.011(10)
C231 0.038(11) 0.045(12) 0.043(11) 0.017(8) -0.002(10) 0.009(9)
C232 0.043(13) 0.06(2) 0.051(12) 0.026(11) 0.006(9) 0.009(13)
C233 0.080(15) 0.06(2) 0.096(15) 0.033(12) 0.049(12) 0.015(12)
C234 0.067(16) 0.10(2) 0.059(15) 0.023(11) 0.037(13) 0.019(14)
C235 0.052(16) 0.063(19) 0.061(14) 0.016(12) 0.021(12) -0.004(14)
C236 0.045(13) 0.06(2) 0.047(12) 0.028(11) 0.015(10) 0.013(13)
O23A 0.115(16) 0.17(2) 0.141(16) 0.093(15) 0.104(14) 0.076(15)
C237 0.16(3) 0.18(3) 0.13(2) 0.10(2) 0.10(2) 0.05(2)
C21B 0.038(11) 0.045(12) 0.043(11) 0.017(8) -0.002(10) 0.009(9)
C22B 0.043(13) 0.06(2) 0.051(12) 0.026(11) 0.006(9) 0.009(13)
C23B 0.080(15) 0.06(2) 0.096(15) 0.033(12) 0.049(12) 0.015(12)
C24B 0.067(16) 0.10(2) 0.059(15) 0.023(11) 0.037(13) 0.019(14)
C25B 0.052(16) 0.063(19) 0.061(14) 0.016(12) 0.021(12) -0.004(14)
C26B 0.045(13) 0.06(2) 0.047(12) 0.028(11) 0.015(10) 0.013(13)
O23B 0.115(16) 0.17(2) 0.141(16) 0.093(15) 0.104(14) 0.076(15)
C27B 0.16(3) 0.18(3) 0.13(2) 0.10(2) 0.10(2) 0.05(2)
C241 0.058(11) 0.037(9) 0.041(11) -0.002(9) 0.008(10) 0.018(8)
C242 0.056(11) 0.061(10) 0.078(16) 0.005(10) 0.008(12) 0.024(10)
C243 0.054(12) 0.064(11) 0.04(3) -0.004(12) 0.016(18) 0.021(9)
C244 0.065(8) 0.060(8) 0.055(9) 0.008(6) 0.017(6) 0.024(6)
C245 0.064(12) 0.032(9) 0.06(2) -0.005(11) 0.011(15) -0.002(10)
C246 0.064(11) 0.046(11) 0.037(12) -0.008(9) 0.009(10) 0.013(7)
O24A 0.11(3) 0.191(19) 0.04(2) 0.038(15) 0.015(19) 0.082(17)
C247 0.11(4) 0.10(2) 0.09(3) 0.01(2) 0.00(3) 0.05(2)
C41D 0.058(11) 0.037(9) 0.041(11) -0.002(9) 0.008(10) 0.018(8)
C42D 0.056(11) 0.061(10) 0.078(16) 0.005(10) 0.008(12) 0.024(10)
C43D 0.054(12) 0.064(11) 0.04(3) -0.004(12) 0.016(18) 0.021(9)
C44D 0.065(8) 0.060(8) 0.055(9) 0.008(6) 0.017(6) 0.024(6)
C45D 0.064(12) 0.032(9) 0.06(2) -0.005(11) 0.011(15) -0.002(10)
C46D 0.064(11) 0.046(11) 0.037(12) -0.008(9) 0.009(10) 0.013(7)
O24D 0.11(3) 0.191(19) 0.04(2) 0.038(15) 0.015(19) 0.082(17)
C47D 0.11(4) 0.10(2) 0.09(3) 0.01(2) 0.00(3) 0.05(2)
C310 0.036(12) 0.017(12) 0.059(15) -0.012(10) 0.022(10) -0.004(9)
C312 0.075(15) 0.032(12) 0.088(16) 0.022(13) 0.052(13) 0.010(10)
C313 0.025(11) 0.057(15) 0.063(14) 0.019(11) 0.016(10) 0.004(9)
C314 0.071(15) 0.053(17) 0.053(16) 0.006(15) 0.025(12) -0.001(12)
C315 0.077(15) 0.074(18) 0.035(13) 0.030(12) 0.031(11) -0.009(12)
C316 0.044(13) 0.054(13) 0.061(14) 0.021(11) 0.017(11) -0.019(9)
C317 0.16(2) 0.13(2) 0.094(17) 0.034(16) 0.081(17) 0.077(19)
C321 0.089(16) 0.072(14) 0.023(10) 0.010(8) 0.028(9) 0.038(12)
C322 0.096(18) 0.034(12) 0.081(14) 0.015(10) -0.012(12) 0.007(12)
C323 0.068(11) 0.056(10) 0.064(11) 0.042(7) 0.020(8) 0.018(9)
C324 0.17(2) 0.060(15) 0.065(13) 0.040(10) 0.034(13) 0.049(14)
C325 0.20(3) 0.067(17) 0.045(12) -0.015(10) -0.018(12) 0.057(17)
C326 0.13(2) 0.063(17) 0.040(13) -0.013(11) -0.008(13) 0.034(16)
O32A 0.28(2) 0.107(16) 0.062(19) 0.055(15) 0.07(2) 0.109(16)
C327 0.15(6) 0.05(3) 0.06(3) -0.01(2) 0.03(4) -0.03(3)
C31B 0.089(16) 0.072(14) 0.023(10) 0.010(8) 0.028(9) 0.038(12)
C32B 0.096(18) 0.034(12) 0.081(14) 0.015(10) -0.012(12) 0.007(12)
C33B 0.068(11) 0.056(10) 0.064(11) 0.042(7) 0.020(8) 0.018(9)
C34B 0.17(2) 0.060(15) 0.065(13) 0.040(10) 0.034(13) 0.049(14)
C35B 0.20(3) 0.067(17) 0.045(12) -0.015(10) -0.018(12) 0.057(17)
C36B 0.13(2) 0.063(17) 0.040(13) -0.013(11) -0.008(13) 0.034(16)
O32B 0.28(2) 0.107(16) 0.062(19) 0.055(15) 0.07(2) 0.109(16)
C37B 0.15(6) 0.05(3) 0.06(3) -0.01(2) 0.03(4) -0.03(3)
C330 0.031(14) 0.103(18) 0.058(16) 0.041(14) 0.016(13) 0.008(14)
C331 0.071(11) 0.080(13) 0.061(9) 0.026(8) 0.018(7) 0.024(10)
C332 0.043(11) 0.061(13) 0.066(9) 0.020(9) 0.018(8) 0.015(10)
C333 0.13(2) 0.22(3) 0.130(18) 0.077(19) 0.063(15) 0.13(2)
C334 0.11(3) 0.23(6) 0.14(3) 0.04(4) 0.05(2) 0.14(4)
C335 0.12(4) 0.23(8) 0.13(2) 0.04(4) 0.05(3) 0.12(5)
C336 0.17(3) 0.29(4) 0.064(12) 0.06(2) 0.040(13) 0.19(3)
C31P 0.071(11) 0.080(13) 0.061(9) 0.026(8) 0.018(7) 0.024(10)
C32P 0.043(11) 0.061(13) 0.066(9) 0.020(9) 0.018(8) 0.015(10)
C33P 0.13(2) 0.22(3) 0.130(18) 0.077(19) 0.063(15) 0.13(2)
C34P 0.11(3) 0.23(6) 0.14(3) 0.04(4) 0.05(2) 0.14(4)
C35P 0.12(4) 0.23(8) 0.13(2) 0.04(4) 0.05(3) 0.12(5)
C36P 0.17(3) 0.29(4) 0.064(12) 0.06(2) 0.040(13) 0.19(3)
C341 0.041(15) 0.053(15) 0.038(13) 0.008(12) 0.014(14) 0.009(14)
C342 0.059(16) 0.094(19) 0.040(14) 0.023(15) 0.007(14) 0.006(13)
C343 0.047(17) 0.067(15) 0.057(16) -0.014(12) 0.008(13) -0.018(14)
C344 0.08(2) 0.055(18) 0.066(17) -0.001(14) 0.011(18) 0.030(17)
C345 0.032(14) 0.040(14) 0.072(17) -0.005(14) -0.015(14) -0.008(11)
C346 0.043(17) 0.053(13) 0.048(14) 0.013(12) -0.012(11) -0.002(13)
C347 0.11(2) 0.12(2) 0.13(2) -0.048(16) 0.032(19) 0.018(18)
C410 0.054(15) 0.044(14) 0.024(12) -0.006(10) 0.006(11) 0.018(12)
C411 0.060(12) 0.069(12) 0.043(12) 0.000(11) 0.014(12) 0.018(11)
C412 0.060(12) 0.093(13) 0.054(12) 0.014(11) 0.016(11) 0.032(9)
C413 0.076(14) 0.095(13) 0.096(17) 0.023(14) 0.049(13) 0.031(12)
C414 0.108(17) 0.090(14) 0.105(18) 0.046(15) 0.063(16) 0.053(12)
C415 0.132(19) 0.060(13) 0.096(15) 0.027(12) 0.079(16) 0.042(10)
C416 0.097(14) 0.084(11) 0.040(12) 0.004(11) 0.024(11) 0.041(11)
O41 0.143(16) 0.124(13) 0.171(15) 0.032(11) 0.080(13) 0.075(12)
C421 0.039(7) 0.047(7) 0.040(7) 0.014(6) 0.015(5) 0.009(6)
C422 0.020(11) 0.060(13) 0.045(12) -0.004(11) 0.003(9) 0.008(10)
C423 0.059(16) 0.092(18) 0.072(16) 0.026(14) 0.028(14) 0.044(13)
C424 0.039(14) 0.073(18) 0.08(2) 0.041(16) 0.028(15) 0.024(13)
C425 0.047(14) 0.078(16) 0.019(12) -0.002(12) -0.007(10) -0.015(13)
C426 0.066(15) 0.076(15) 0.035(12) 0.014(12) 0.014(12) 0.015(12)
O42 0.111(13) 0.077(10) 0.060(10) -0.016(8) 0.034(10) 0.017(9)
C427 0.11(2) 0.093(17) 0.054(15) -0.014(12) 0.004(15) -0.008(14)
C430 0.056(14) 0.069(18) 0.058(14) 0.032(13) 0.020(11) 0.034(13)
C431 0.044(14) 0.11(2) 0.065(16) 0.066(17) -0.011(12) 0.012(13)
C432 0.070(15) 0.052(15) 0.083(16) 0.019(13) 0.024(13) 0.015(12)
C433 0.08(2) 0.11(2) 0.12(2) 0.041(17) 0.030(17) 0.042(17)
C434 0.09(3) 0.023(15) 0.16(2) 0.035(17) 0.07(2) 0.020(16)
C435 0.066(15) 0.068(11) 0.080(11) 0.014(9) 0.032(9) 0.016(10)
C436 0.10(2) 0.074(17) 0.079(18) 0.041(13) 0.011(15) 0.036(15)
O43A 0.06(3) 0.073(13) 0.158(17) 0.043(12) 0.055(18) 0.030(15)
C437 0.28(5) 0.07(3) 0.16(4) -0.02(3) 0.06(4) 0.09(3)
C41B 0.044(14) 0.11(2) 0.065(16) 0.066(17) -0.011(12) 0.012(13)
C42B 0.070(15) 0.052(15) 0.083(16) 0.019(13) 0.024(13) 0.015(12)
C43B 0.08(2) 0.11(2) 0.12(2) 0.041(17) 0.030(17) 0.042(17)
C44B 0.09(3) 0.023(15) 0.16(2) 0.035(17) 0.07(2) 0.020(16)
C45B 0.066(15) 0.068(11) 0.080(11) 0.014(9) 0.032(9) 0.016(10)
C46B 0.10(2) 0.074(17) 0.079(18) 0.041(13) 0.011(15) 0.036(15)
O43B 0.06(3) 0.073(13) 0.158(17) 0.043(12) 0.055(18) 0.030(15)
C47B 0.28(5) 0.07(3) 0.16(4) -0.02(3) 0.06(4) 0.09(3)
C27 0.057(19) 0.12(3) 0.17(3) 0.10(3) 0.05(2) 0.002(17)
F4 0.27(3) 0.155(15) 0.078(10) 0.027(10) 0.067(13) 0.107(16)
F5 0.174(17) 0.149(16) 0.154(14) 0.047(11) 0.082(13) 0.110(14)
F6 0.161(16) 0.115(14) 0.120(14) -0.018(10) 0.035(12) 0.044(12)
F4B 0.27(3) 0.155(15) 0.078(10) 0.027(10) 0.067(13) 0.107(16)
F5B 0.174(17) 0.149(16) 0.154(14) 0.047(11) 0.082(13) 0.110(14)
F6B 0.161(16) 0.115(14) 0.120(14) -0.018(10) 0.035(12) 0.044(12)
C37 0.11(3) 0.19(3) 0.09(2) -0.01(3) 0.04(2) 0.04(3)
F7 0.15(4) 0.20(3) 0.09(2) 0.08(2) 0.02(2) 0.06(2)
F8 0.19(4) 0.23(4) 0.13(3) 0.06(2) 0.11(3) 0.05(3)
F9 0.102(18) 0.16(2) 0.068(13) 0.022(12) 0.022(15) -0.007(17)
F7B 0.15(4) 0.20(3) 0.09(2) 0.08(2) 0.02(2) 0.06(2)
F8B 0.19(4) 0.23(4) 0.13(3) 0.06(2) 0.11(3) 0.05(3)
F9B 0.102(18) 0.16(2) 0.068(13) 0.022(12) 0.022(15) -0.007(17)
C67 0.12(3) 0.13(3) 0.08(2) 0.011(17) 0.060(19) 0.06(2)
F16 0.078(15) 0.059(12) 0.29(3) 0.038(14) 0.055(15) 0.012(11)
F17 0.24(2) 0.26(3) 0.113(13) 0.055(16) 0.119(14) 0.17(3)
F18 0.072(12) 0.118(14) 0.146(18) -0.030(13) 0.024(13) 0.021(10)
F16B 0.078(15) 0.059(12) 0.29(3) 0.038(14) 0.055(15) 0.012(11)
F17B 0.24(2) 0.26(3) 0.113(13) 0.055(16) 0.119(14) 0.17(3)
F18B 0.072(12) 0.118(14) 0.146(18) -0.030(13) 0.024(13) 0.021(10)
C77 0.20(4) 0.07(2) 0.17(4) 0.01(2) 0.02(3) 0.03(3)
F19 0.074(19) 0.18(3) 0.24(3) 0.11(2) 0.047(17) 0.003(16)
F20 0.13(2) 0.15(2) 0.20(2) 0.147(19) 0.05(2) 0.066(17)
F21 0.24(3) 0.25(5) 0.25(4) 0.14(3) 0.09(3) 0.20(4)
F19B 0.074(19) 0.18(3) 0.24(3) 0.11(2) 0.047(17) 0.003(16)
F20B 0.13(2) 0.15(2) 0.20(2) 0.147(19) 0.05(2) 0.066(17)
F21B 0.24(3) 0.25(5) 0.25(4) 0.14(3) 0.09(3) 0.20(4)
C87 0.14(3) 0.13(3) 0.21(4) 0.06(2) 0.11(3) 0.12(3)
F22 0.136(19) 0.134(19) 0.20(2) 0.078(18) 0.107(18) 0.053(17)
F23 0.113(17) 0.31(4) 0.14(2) 0.079(19) 0.072(16) 0.10(2)
F24 0.22(3) 0.136(17) 0.24(3) -0.02(2) 0.15(3) 0.098(18)
F22B 0.136(19) 0.134(19) 0.20(2) 0.078(18) 0.107(18) 0.053(17)
F23B 0.113(17) 0.31(4) 0.14(2) 0.079(19) 0.072(16) 0.10(2)
F24B 0.22(3) 0.136(17) 0.24(3) -0.02(2) 0.15(3) 0.098(18)

loop_
_geom_bond_atom_site_label_1
_geom_bond_atom_site_label_2
_geom_bond_distance
_geom_bond_site_symmetry_2
_geom_bond_publ_flag
Mo1 Mo2 2.073(2) . y
Mo1 O8 2.125(10) . y
Mo1 N11 2.141(13) . y
Mo1 N1 2.165(12) . y
Mo1 N13 2.187(13) . y
Mo2 O1 2.093(10) . y
Mo2 N12 2.113(12) . y
Mo2 N14 2.142(12) . y
Mo2 N8 2.179(13) . y
Mo3 Mo4 2.080(2) . y
Mo3 O3 2.116(10) . y
Mo3 N21 2.128(13) . y
Mo3 N23 2.167(12) . y
Mo3 N2 2.173(13) . y
Mo4 O2 2.119(11) . y
Mo4 N24 2.144(13) . y
Mo4 N3 2.163(12) . y
Mo4 N22 2.179(13) . y
Mo5 Mo6 2.072(2) . y
Mo5 O4 2.119(10) . y
Mo5 N33 2.122(14) . y
Mo5 N5 2.156(12) . y
Mo5 N31 2.160(13) . y
Mo6 N34 2.106(14) . y
Mo6 N32 2.111(13) . y
Mo6 O5 2.123(9) . y
Mo6 N4 2.180(12) . y
Mo7 Mo8 2.071(2) . y
Mo7 O7 2.111(10) . y
Mo7 N43 2.130(14) . y
Mo7 N41 2.159(14) . y
Mo7 N6 2.175(12) . y
Mo8 O6 2.096(10) . y
Mo8 N44 2.142(13) . y
Mo8 N42 2.157(13) . y
Mo8 N7 2.160(12) . y
N1 C1L 1.320(16) . ?
N1 C11 1.426(12) . ?
N2 C8L 1.299(18) . ?
N2 C21 1.409(19) . ?
N3 C9L 1.252(17) . ?
N3 C31 1.44(2) . ?
N4 C16L 1.343(16) . ?
N4 C41 1.403(17) . ?
N5 C17L 1.306(16) . ?
N5 C51 1.408(12) . ?
N6 C24L 1.316(16) . ?
N6 C61 1.421(18) . ?
N7 C25L 1.339(19) . ?
N7 C71 1.380(19) . ?
N8 C32L 1.330(18) . ?
N8 C81 1.425(18) . ?
N11 C110 1.266(18) . ?
N11 C111 1.406(18) . ?
N12 C110 1.306(17) . ?
N12 C121 1.416(19) . ?
N13 C130 1.263(18) . ?
N13 C131 1.422(18) . ?
N14 C130 1.330(18) . ?
N14 C141 1.376(17) . ?
N21 C210 1.314(18) . ?
N21 C211 1.409(17) . ?
N22 C210 1.340(17) . ?
N22 C221 1.428(14) . ?
N23 C230 1.330(16) . ?
N23 C231 1.408(14) . ?
N24 C230 1.316(17) . ?
N24 C241 1.392(14) . ?
N31 C310 1.293(16) . ?
N31 C311 1.435(19) . ?
N32 C310 1.272(17) . ?
N32 C321 1.393(15) . ?
N33 C330 1.35(2) . ?
N33 C331 1.43(4) . ?
N33 C31P 1.47(5) . ?
N34 C330 1.307(19) . ?
N34 C341 1.434(19) . ?
N41 C410 1.287(18) . ?
N41 C411 1.393(19) . ?
N42 C410 1.272(17) . ?
N42 C421 1.425(19) . ?
N43 C430 1.328(18) . ?
N43 C431 1.445(16) . ?
N44 C430 1.260(19) . ?
N44 C441 1.418(15) . ?
O1 C1L 1.263(17) . ?
O2 C8L 1.255(16) . ?
O3 C9L 1.289(17) . ?
O4 C16L 1.276(15) . ?
O5 C17L 1.261(15) . ?
O6 C24L 1.282(16) . ?
O7 C25L 1.301(18) . ?
O8 C32L 1.285(17) . ?
O11 C114 1.346(18) . ?
O11 C117 1.43(2) . ?
O12 C127 1.40(2) . ?
O12 C124 1.42(2) . ?
O13 C134 1.39(2) . ?
O13 C137 1.398(18) . ?
O14 C144 1.373(10) . ?
O14 C147 1.415(10) . ?
O22 C224 1.375(12) . ?
O22 C227 1.426(16) . ?
O31 C314 1.381(10) . ?
O31 C317 1.402(10) . ?
O34 C344 1.35(2) . ?
O34 C347 1.42(2) . ?
C1L C2L 1.54(2) . ?
C2L C3L 1.336(18) . ?
C2L C7L 1.388(19) . ?
C3L C4L 1.371(18) . ?
C4L C5L 1.391(19) . ?
C5L C6L 1.401(19) . ?
C5L C8L 1.56(2) . ?
C6L C7L 1.371(19) . ?
C9L C10L 1.53(2) . ?
C10L C11L 1.358(18) . ?
C10L C15L 1.380(19) . ?
C11L C12L 1.375(19) . ?
C12L C13L 1.396(19) . ?
C13L C14L 1.408(18) . ?
C13L C16L 1.49(2) . ?
C14L C15L 1.384(19) . ?
C17L C18L 1.55(2) . ?
C18L C23L 1.359(19) . ?
C18L C19L 1.385(18) . ?
C19L C20L 1.391(17) . ?
C20L C21L 1.387(17) . ?
C21L C22L 1.378(17) . ?
C21L C24L 1.52(2) . ?
C22L C23L 1.362(18) . ?
C25L C26L 1.47(2) . ?
C26L C27L 1.353(19) . ?
C26L C31L 1.380(19) . ?
C27L C28L 1.385(18) . ?
C28L C29L 1.379(17) . ?
C29L C30L 1.371(19) . ?
C29L C32L 1.51(2) . ?
C30L C31L 1.41(2) . ?
C11 C12 1.3900 . ?
C11 C16 1.3900 . ?
C12 C13 1.3900 . ?
C13 C14 1.3900 . ?
C13 C17 1.488(10) . ?
C14 C15 1.3900 . ?
C15 C16 1.3900 . ?
C17 F3 1.323(10) . ?
C17 F1 1.329(10) . ?
C17 F2 1.336(10) . ?
C12B C13B 1.390(5) . ?
C13B C14B 1.390(5) . ?
C13B C17B 1.496(11) . ?
C14B C15B 1.390(6) . ?
C15B C16B 1.392(6) . ?
C17B F1B 1.325(11) . ?
C17B F2B 1.326(11) . ?
C17B F3B 1.326(11) . ?
C21 C26 1.38(2) . ?
C21 C22 1.44(2) . ?
C26 C25 1.39(2) . ?
C25 C24 1.40(3) . ?
C23 C24 1.383(11) . ?
C23 C22 1.39(2) . ?
C23 C27 1.477(16) . ?
C31 C32 1.38(2) . ?
C31 C36 1.40(2) . ?
C32 C33 1.39(2) . ?
C33 C34 1.39(2) . ?
C33 C37 1.44(2) . ?
C34 C35 1.37(3) . ?
C35 C36 1.37(2) . ?
C41 C46 1.36(2) . ?
C41 C42 1.379(18) . ?
C42 C43 1.386(18) . ?
C43 C44 1.34(2) . ?
C43 C47 1.51(3) . ?
C44 C45 1.40(2) . ?
C45 C46 1.43(2) . ?
C47 F12 1.320(11) . ?
C47 F11B 1.329(12) . ?
C47 F11 1.334(11) . ?
C47 F10B 1.335(11) . ?
C47 F12B 1.335(11) . ?
C47 F10 1.337(11) . ?
C51 C52 1.3900 . ?
C51 C56 1.3900 . ?
C52 C53 1.3900 . ?
C53 C54 1.3900 . ?
C53 C57 1.437(19) . ?
C54 C55 1.3900 . ?
C55 C56 1.3900 . ?
C57 F13 1.329(11) . ?
C57 F14 1.330(11) . ?
C57 F15 1.336(11) . ?
C52B C53B 1.391(5) . ?
C53B C54B 1.391(5) . ?
C53B C57B 1.45(2) . ?
C54B C55B 1.389(5) . ?
C55B C56B 1.391(5) . ?
C57B F14B 1.327(12) . ?
C57B F13B 1.332(11) . ?
C57B F15B 1.333(11) . ?
C61 C66 1.37(2) . ?
C61 C62 1.39(2) . ?
C62 C63 1.39(2) . ?
C63 C64 1.43(2) . ?
C63 C67 1.442(17) . ?
C64 C65 1.36(2) . ?
C65 C66 1.37(2) . ?
C71 C76 1.38(2) . ?
C71 C72 1.40(2) . ?
C72 C73 1.37(2) . ?
C73 C74 1.42(3) . ?
C73 C77 1.429(18) . ?
C74 C75 1.38(3) . ?
C75 C76 1.36(2) . ?
C81 C82 1.39(2) . ?
C81 C86 1.43(2) . ?
C82 C83 1.33(2) . ?
C83 C84 1.34(3) . ?
C83 C87 1.465(18) . ?
C84 C85 1.40(3) . ?
C85 C86 1.35(2) . ?
C111 C116 1.37(2) . ?
C111 C112 1.41(2) . ?
C112 C113 1.38(2) . ?
C113 C114 1.34(2) . ?
C114 C115 1.41(2) . ?
C115 C116 1.413(19) . ?
C121 C126 1.40(2) . ?
C121 C122 1.41(2) . ?
C122 C123 1.38(2) . ?
C123 C124 1.40(2) . ?
C124 C125 1.30(2) . ?
C125 C126 1.37(2) . ?
C131 C136 1.37(2) . ?
C131 C132 1.41(2) . ?
C132 C133 1.42(2) . ?
C133 C134 1.34(2) . ?
C134 C135 1.36(2) . ?
C135 C136 1.402(19) . ?
C141 C142 1.379(18) . ?
C141 C146 1.388(19) . ?
C142 C143 1.413(18) . ?
C143 C144 1.40(2) . ?
C144 C145 1.35(2) . ?
C145 C146 1.368(18) . ?
C211 C212 1.3900 . ?
C211 C216 1.3900 . ?
C212 C213 1.3900 . ?
C213 C214 1.3900 . ?
C214 C215 1.3900 . ?
C214 O21A 1.4617 . ?
C215 C216 1.3900 . ?
O21A C217 1.2634 . ?
C12C C13C 1.380(10) . ?
C13C C14C 1.388(10) . ?
C14C C15C 1.386(10) . ?
C14C O21C 1.454(9) . ?
C15C C16C 1.381(10) . ?
O21C C17C 1.372(6) . ?
C221 C222 1.3900 . ?
C221 C226 1.3900 . ?
C222 C223 1.3900 . ?
C223 C224 1.3900 . ?
C224 C225 1.3900 . ?
C225 C226 1.3900 . ?
C231 C232 1.3900 . ?
C231 C236 1.3900 . ?
C232 C233 1.3900 . ?
C233 C234 1.3900 . ?
C234 O23A 1.382(12) . ?
C234 C235 1.3900 . ?
C235 C236 1.3900 . ?
O23A C237 1.435(16) . ?
C22B C23B 1.389(11) . ?
C23B C24B 1.393(11) . ?
C24B O23B 1.380(17) . ?
C24B C25B 1.392(11) . ?
C25B C26B 1.391(11) . ?
O23B C27B 1.43(2) . ?
C241 C242 1.3900 . ?
C241 C246 1.3900 . ?
C242 C243 1.3900 . ?
C243 C244 1.3900 . ?
C244 O24A 1.387(9) . ?
C244 C245 1.3900 . ?
C245 C246 1.3900 . ?
O24A C247 1.417(10) . ?
C42D C43D 1.392(10) . ?
C43D C44D 1.390(10) . ?
C44D C45D 1.388(10) . ?
C44D O24D 1.393(13) . ?
C45D C46D 1.389(10) . ?
O24D C47D 1.405(15) . ?
C311 C313 1.347(18) . ?
C311 C316 1.39(2) . ?
C312 C314 1.37(2) . ?
C312 C313 1.439(19) . ?
C314 C315 1.36(2) . ?
C315 C316 1.373(19) . ?
C321 C322 1.3900 . ?
C321 C326 1.3900 . ?
C322 C323 1.3900 . ?
C323 C324 1.3900 . ?
C324 C325 1.3900 . ?
C324 O32A 1.401(14) . ?
C325 C326 1.3900 . ?
O32A C327 1.43(2) . ?
C32B C33B 1.391(10) . ?
C33B C34B 1.386(10) . ?
C34B C35B 1.391(10) . ?
C34B O32B 1.399(16) . ?
C35B C36B 1.390(10) . ?
O32B C37B 1.43(2) . ?
C331 C332 1.3900 . ?
C331 C336 1.3900 . ?
C332 C333 1.3900 . ?
C333 C334 1.3900 . ?
C334 C335 1.3900 . ?
C334 O33A 1.42(3) . ?
C335 C336 1.3900 . ?
O33A C337 1.44(4) . ?
C31P C32P 1.3900 . ?
C31P C36P 1.3900 . ?
C32P C33P 1.3900 . ?
C33P C34P 1.3900 . ?
C34P O33B 1.377(11) . ?
C34P C35P 1.3900 . ?
C35P C36P 1.3900 . ?
O33B C37P 1.418(11) . ?
C341 C342 1.38(2) . ?
C341 C346 1.39(2) . ?
C342 C343 1.35(2) . ?
C343 C344 1.41(2) . ?
C344 C345 1.39(2) . ?
C345 C346 1.38(2) . ?
C411 C416 1.38(2) . ?
C411 C412 1.42(2) . ?
C412 C413 1.37(2) . ?
C413 C414 1.30(2) . ?
C414 O41 1.37(2) . ?
C414 C415 1.37(3) . ?
C415 C416 1.41(2) . ?
O41 C417 1.48(3) . ?
C421 C422 1.385(19) . ?
C421 C426 1.44(2) . ?
C422 C423 1.37(2) . ?
C423 C424 1.41(2) . ?
C424 O42 1.369(10) . ?
C424 C425 1.40(2) . ?
C425 C426 1.38(2) . ?
O42 C427 1.422(10) . ?
C431 C432 1.3900 . ?
C431 C436 1.3900 . ?
C432 C433 1.3900 . ?
C433 C434 1.3900 . ?
C434 O43A 1.386(10) . ?
C434 C435 1.3900 . ?
C435 C436 1.3900 . ?
O43A C437 1.424(7) . ?
C42B C43B 1.388(10) . ?
C43B C44B 1.389(10) . ?
C44B O43B 1.389(13) . ?
C44B C45B 1.390(10) . ?
C45B C46B 1.389(11) . ?
O43B C47B 1.422(9) . ?
C441 C442 1.3900 . ?
C441 C446 1.3900 . ?
C442 C443 1.3900 . ?
C443 C444 1.3900 . ?
C444 C445 1.3900 . ?
C444 O44A 1.406(16) . ?
C445 C446 1.3900 . ?
O44A C447 1.432(8) . ?
C42C C43C 1.391(11) . ?
C43C C44C 1.385(10) . ?
C44C C45C 1.395(11) . ?
C44C O44C 1.405(19) . ?
C45C C46C 1.393(11) . ?
O44C C47C 1.431(9) . ?
C27 F4 1.327(10) . ?
C27 F4B 1.329(11) . ?
C27 F6B 1.332(11) . ?
C27 F5 1.333(10) . ?
C27 F5B 1.336(11) . ?
C27 F6 1.349(10) . ?
C37 F9 1.32(4) . ?
C37 F7 1.34(4) . ?
C37 F8B 1.34(4) . ?
C37 F9B 1.35(4) . ?
C37 F7B 1.38(4) . ?
C37 F8 1.41(4) . ?
C67 F16B 1.325(11) . ?
C67 F18 1.326(10) . ?
C67 F16 1.328(11) . ?
C67 F18B 1.328(11) . ?
C67 F17B 1.330(11) . ?
C67 F17 1.344(11) . ?
C77 F21B 1.326(11) . ?
C77 F20B 1.329(11) . ?
C77 F21 1.330(11) . ?
C77 F19 1.333(11) . ?
C77 F19B 1.336(11) . ?
C77 F20 1.338(11) . ?
C87 F23B 1.321(11) . ?
C87 F22B 1.328(11) . ?
C87 F24 1.329(10) . ?
C87 F24B 1.333(11) . ?
C87 F23 1.337(11) . ?
C87 F22 1.351(11) . ?
O1S C1S 1.477(9) . ?
O1S C4S 1.479(9) . ?
C1S C2S 1.524(9) . ?
C2S C3S 1.527(11) . ?
C3S C4S 1.526(9) . ?
O1SB C1SB 1.483(12) . ?
O1SB C4SB 1.484(12) . ?
C1SB C2SB 1.527(13) . ?
C2SB C3SB 1.527(16) . ?
C3SB C4SB 1.525(12) . ?
O1SC C1SC 1.479(12) . ?
O1SC C4SC 1.482(12) . ?
C1SC C2SC 1.525(12) . ?
C2SC C3SC 1.530(16) . ?
C3SC C4SC 1.530(12) . ?
